data_1574880
loop_
_publ_author_name
'Yonesato, Kentaro'
'Watanabe, Yota'
'Pascual-Borr&#xe0;s, Magda'
'Errington, R. John'
'Yamaguchi, Kazuya'
'Suzuki, Kosuke'

_publ_section_title
;
 Synthesis of a Keggin-type polyoxoselenidotungstate <i>via</i>
 site-selective oxygen-to-selenium substitution.
;
_journal_issue 29
_journal_name_full 'Chemical science'
_journal_page_first 13183
_journal_page_last 13188
_journal_paper_doi 10.1039/d5sc03340c
_journal_volume 16
_journal_year 2025
_chemical_formula_moiety 'O40 Si1 W12, 4(C24 H20 P), 4(C2 H3 N)'
_chemical_formula_sum 'C104 H92 N4 O40 P4 Si W12'
_chemical_formula_weight 4395.98
_chemical_name_systematic I-Si
_space_group_crystal_system triclinic
_space_group_IT_number 1
_space_group_name_Hall 'P 1'
_space_group_name_H-M_alt 'P 1'
_atom_sites_solution_hydrogens geom
_atom_sites_solution_primary dual
_audit_creation_date 2025-03-13
_audit_creation_method
;
Olex2 1.5
(compiled 2025.03.04 svn.red2d20d0 for OlexSys, GUI svn.r7181)
;
_audit_update_record
;
2025-04-02 deposited with the CCDC.	2025-06-16 downloaded from the CCDC.
;
_cell_angle_alpha 112.3714(8)
_cell_angle_beta 104.2936(7)
_cell_angle_gamma 100.2025(7)
_cell_formula_units_Z 1
_cell_length_a 13.90582(11)
_cell_length_b 15.07813(13)
_cell_length_c 15.90307(14)
_cell_measurement_reflns_used 71292
_cell_measurement_temperature 178(2)
_cell_measurement_theta_max 38.9020
_cell_measurement_theta_min 2.1920
_cell_volume 2848.02(5)
_computing_cell_refinement 'CrysAlisPro 1.171.43.90 (Rigaku OD, 2023)'
_computing_data_collection 'CrysAlisPro system (CCD 44.93a 64-bit (release 10-02-2025))'
_computing_data_reduction 'CrysAlisPro 1.171.43.90 (Rigaku OD, 2023)'
_computing_molecular_graphics 'Olex2 1.5 (Dolomanov et al., 2009)'
_computing_publication_material 'Olex2 1.5 (Dolomanov et al., 2009)'
_computing_structure_refinement 'SHELXL 2018/3 (Sheldrick, 2015)'
_computing_structure_solution 'SHELXT 2018/2 (Sheldrick, 2018)'
_diffrn_ambient_temperature 178(2)
_diffrn_detector 'Hybrid Pixel Array Detector'
_diffrn_detector_area_resol_mean 10.0000
_diffrn_detector_type HyPix
_diffrn_measured_fraction_theta_full 1.000
_diffrn_measured_fraction_theta_max 0.999
_diffrn_measurement_details
;
List of Runs (angles in degrees, time in seconds):

  # Type    Start    End  Width  t~exp~   \w     \q     \k     \f   Frames
#--------------------------------------------------------------------------
  1  \w    -29.00  -3.00   0.50    0.50    --   26.00 -92.00 -36.55   52
  2  \w      4.00  55.00   0.50    0.50    --   26.00 -92.00 -36.55  102
  3  \w     27.00  83.00   0.50    0.50    --   26.00-142.00 -19.23  112
  4  \w    -38.00  52.00   0.50    0.50    --   26.00 -86.00  62.82  180
  5  \w    -38.00 -11.00   0.50    0.50    --   26.00 -90.00 145.32   54
  6  \w      6.00  57.00   0.50    0.50    --   24.14-101.00 108.68  102
  7  \w     -8.00  54.00   0.50    0.50    --   26.00 -90.00 145.32  124
  8  \w    -45.00  38.00   0.50    0.50    --   24.14 -58.00 159.00  166
  9  \w     12.00  95.00   0.50    0.50    --   24.14  58.00 -59.00  166
 10  \w    -33.00  52.00   0.50    0.50    --   26.00 -87.00-115.52  170
 11  \w    -94.00  -2.00   0.50    0.50    --  -22.82 -77.00 -60.00  184
 12  \w    -71.00 -11.00   0.50    0.50    --  -22.82 -57.00 -30.00  120
 13  \w    -95.00 -28.00   0.50    0.50    --  -22.82 -57.00  30.00  134
 14  \w    -95.00 -24.00   0.50    0.50    --  -22.82 -38.00  90.00  142
 15  \w    -94.00 -13.00   0.50    0.50    --  -22.82 -19.00 150.00  162
 16  \w    -85.00  -9.00   0.50    0.50    --  -22.82 -58.00 159.00  152
 17  \w    -94.00  -1.00   0.50    0.50    --  -22.82 -77.00  90.00  186
 18  \w     -2.00  42.00   0.50    0.50    --  -22.82  58.00 -59.00   88
;
_diffrn_measurement_device 'four-circle diffractometer'
_diffrn_measurement_device_type 'XtaLAB Synergy R, HyPix'
_diffrn_measurement_method '\w scans'
_diffrn_orient_matrix_type 'CrysAlisPro convention (1999,Acta A55,543-557)'
_diffrn_orient_matrix_UB_11 -0.0243753000
_diffrn_orient_matrix_UB_12 0.0350127000
_diffrn_orient_matrix_UB_13 0.0227576000
_diffrn_orient_matrix_UB_21 -0.0101385000
_diffrn_orient_matrix_UB_22 -0.0263467000
_diffrn_orient_matrix_UB_23 0.0270587000
_diffrn_orient_matrix_UB_31 0.0485058000
_diffrn_orient_matrix_UB_32 0.0304705000
_diffrn_orient_matrix_UB_33 0.0372990000
_diffrn_radiation_monochromator mirror
_diffrn_radiation_probe x-ray
_diffrn_radiation_type 'Mo K\a'
_diffrn_radiation_wavelength 0.71073
_diffrn_reflns_av_R_equivalents 0.0330
_diffrn_reflns_av_unetI/netI 0.0465
_diffrn_reflns_Laue_measured_fraction_full 1.000
_diffrn_reflns_Laue_measured_fraction_max 0.999
_diffrn_reflns_limit_h_max 23
_diffrn_reflns_limit_h_min -23
_diffrn_reflns_limit_k_max 25
_diffrn_reflns_limit_k_min -25
_diffrn_reflns_limit_l_max 26
_diffrn_reflns_limit_l_min -26
_diffrn_reflns_number 148727
_diffrn_reflns_point_group_measured_fraction_full 0.998
_diffrn_reflns_point_group_measured_fraction_max 0.988
_diffrn_reflns_theta_full 25.242
_diffrn_reflns_theta_max 36.318
_diffrn_reflns_theta_min 1.842
_diffrn_source 'micro-focus sealed X-ray tube'
_diffrn_source_type 'Mova (Mo) X-ray Source'
_exptl_absorpt_coefficient_mu 12.211
_exptl_absorpt_correction_T_max 1.00000
_exptl_absorpt_correction_T_min 0.43451
_exptl_absorpt_correction_type multi-scan
_exptl_absorpt_process_details
;
CrysAlisPro 1.171.43.90 (Rigaku Oxford Diffraction, 2023)
Empirical absorption correction using spherical harmonics,
implemented in SCALE3 ABSPACK scaling algorithm.
;
_exptl_crystal_colour colourless
_exptl_crystal_colour_primary colourless
_exptl_crystal_density_diffrn 2.563
_exptl_crystal_description block
_exptl_crystal_F_000 2026
_exptl_crystal_size_max 0.08
_exptl_crystal_size_mid 0.08
_exptl_crystal_size_min 0.08
_refine_diff_density_max 1.139
_refine_diff_density_min -1.093
_refine_diff_density_rms 0.156
_refine_ls_abs_structure_details
;
 Refined as an inversion twin.
;
_refine_ls_abs_structure_Flack 0.251(4)
_refine_ls_extinction_method none
_refine_ls_goodness_of_fit_ref 1.016
_refine_ls_hydrogen_treatment constr
_refine_ls_matrix_type full
_refine_ls_number_parameters 1969
_refine_ls_number_reflns 54553
_refine_ls_number_restraints 841
_refine_ls_restrained_S_all 1.032
_refine_ls_R_factor_all 0.0419
_refine_ls_R_factor_gt 0.0321
_refine_ls_shift/su_max 0.002
_refine_ls_shift/su_mean 0.000
_refine_ls_structure_factor_coef Fsqd
_refine_ls_weighting_details 'w=1/[\s^2^(Fo^2^)+(0.0157P)^2^] where P=(Fo^2^+2Fc^2^)/3'
_refine_ls_weighting_scheme calc
_refine_ls_wR_factor_gt 0.0500
_refine_ls_wR_factor_ref 0.0518
_reflns_Friedel_coverage 0.978
_reflns_Friedel_fraction_full 0.996
_reflns_Friedel_fraction_max 0.977
_reflns_number_gt 47155
_reflns_number_total 54553
_reflns_threshold_expression 'I > 2\s(I)'
_cod_data_source_file d5sc03340c2.cif
_cod_data_source_block I-Si
_cod_depositor_comments 'Adding full bibliography for 1574880--1574881.cif.'
_cod_database_code 1574880
_shelx_shelxl_version_number 2018/3
_chemical_oxdiff_formula C104H92N4P4SiW12O40
_shelx_space_group_comment
;
The symmetry employed for this shelxl refinement is uniquely defined
by the following loop, which should always be used as a source of
symmetry information in preference to the above space-group names.
They are only intended as comments.
;
_shelx_estimated_absorpt_t_max 0.442
_shelx_estimated_absorpt_t_min 0.442
_olex2_submission_special_instructions 'No special instructions were received'
_oxdiff_exptl_absorpt_empirical_details
;
Empirical correction (ABSPACK) includes:
- Absorption correction using spherical harmonics
- Frame scaling
- B-factor correction
;
_oxdiff_exptl_absorpt_empirical_full_max 1.904
_oxdiff_exptl_absorpt_empirical_full_min 0.769

loop_
_space_group_symop_operation_xyz
'x, y, z'

loop_
_atom_site_label
_atom_site_type_symbol
_atom_site_fract_x
_atom_site_fract_y
_atom_site_fract_z
_atom_site_U_iso_or_equiv
_atom_site_adp_type
_atom_site_occupancy
_atom_site_site_symmetry_order
_atom_site_calc_flag
_atom_site_refinement_flags_posn
_atom_site_refinement_flags_adp
_atom_site_refinement_flags_occupancy
_atom_site_disorder_assembly
_atom_site_disorder_group
W1A W 1.29452(6) -0.15377(6) -0.08341(4) 0.02021(11) Uani 0.8888(14) 1 d D U P A 1
W2A W 1.27450(7) -0.10570(8) -0.29801(7) 0.02165(17) Uani 0.8888(14) 1 d D U P A 1
W3A W 1.33532(6) 0.10605(5) -0.05752(5) 0.02125(11) Uani 0.8888(14) 1 d D U P A 1
W4A W 1.52958(7) -0.09360(7) 0.08216(7) 0.01920(13) Uani 0.8888(14) 1 d D U P A 1
W5A W 1.46515(4) -0.27667(4) -0.14360(3) 0.01963(8) Uani 0.8888(14) 1 d D U P A 1
W6A W 1.45873(7) -0.21271(6) -0.34700(5) 0.02044(12) Uani 0.8888(14) 1 d D U P A 1
W7A W 1.48788(6) 0.02702(6) -0.31177(6) 0.01960(12) Uani 0.8888(14) 1 d D U P A 1
W8A W 1.55810(4) 0.22899(4) -0.06282(4) 0.02012(8) Uani 0.8888(14) 1 d D U P A 1
W9A W 1.56214(5) 0.17072(5) 0.12117(4) 0.01886(10) Uani 0.8888(14) 1 d D U P A 1
W10A W 1.76386(7) 0.05127(7) 0.06640(7) 0.01843(13) Uani 0.8888(14) 1 d D U P A 1
W11A W 1.70923(5) -0.14187(4) -0.15199(4) 0.01879(9) Uani 0.8888(14) 1 d D U P A 1
W12A W 1.74613(7) 0.09337(7) -0.12951(6) 0.02028(11) Uani 0.8888(14) 1 d D U P A 1
Si1A Si 1.5158(2) -0.0255(2) -0.10982(19) 0.0139(6) Uani 0.8888(14) 1 d D U P A 1
O1A O 1.4685(3) -0.1065(3) -0.0758(3) 0.0194(9) Uani 0.8888(14) 1 d D . P A 1
O2A O 1.4555(3) -0.0650(3) -0.2246(3) 0.0169(8) Uani 0.8888(14) 1 d D . P A 1
O3A O 1.4993(3) 0.0819(3) -0.0490(3) 0.0177(8) Uani 0.8888(14) 1 d D . P A 1
O4A O 1.6387(3) -0.0108(3) -0.0884(3) 0.0166(8) Uani 0.8888(14) 1 d D . P A 1
O5A O 1.2624(3) -0.1620(3) -0.2131(3) 0.0254(10) Uani 0.8888(14) 1 d D U P A 1
O6A O 1.2933(3) 0.0218(3) -0.1904(3) 0.0236(9) Uani 0.8888(14) 1 d D U P A 1
O7A O 1.3056(4) -0.0162(3) -0.0424(3) 0.0240(10) Uani 0.8888(14) 1 d D U P A 1
O8A O 1.3779(3) -0.1302(3) 0.0416(3) 0.0238(9) Uani 0.8888(14) 1 d D U P A 1
O9A O 1.3303(3) -0.2771(3) -0.1378(3) 0.0241(10) Uani 0.8888(14) 1 d D U P A 1
O10A O 1.3129(4) -0.2122(3) -0.3768(3) 0.0249(10) Uani 0.8888(14) 1 d D U P A 1
O11A O 1.3414(3) -0.0223(3) -0.3490(3) 0.0250(10) Uani 0.8888(14) 1 d D U P A 1
O12A O 1.4146(3) 0.2157(3) -0.0677(3) 0.0229(9) Uani 0.8888(14) 1 d D U P A 1
O13A O 1.4229(3) 0.1697(3) 0.0801(3) 0.0221(9) Uani 0.8888(14) 1 d D U P A 1
O14A O 1.5152(3) -0.2258(3) -0.0030(3) 0.0224(9) Uani 0.8888(14) 1 d D U P A 1
O15A O 1.4293(3) -0.2720(3) -0.2636(3) 0.0236(10) Uani 0.8888(14) 1 d D U P A 1
O16A O 1.4848(4) -0.1112(3) -0.3875(3) 0.0222(9) Uani 0.8888(14) 1 d D U P A 1
O17A O 1.4988(3) 0.1402(3) -0.2007(3) 0.0216(9) Uani 0.8888(14) 1 d D U P A 1
O18A O 1.5969(4) 0.2680(3) 0.0715(3) 0.0232(9) Uani 0.8888(14) 1 d D U P A 1
O19A O 1.5254(4) 0.0449(3) 0.1219(3) 0.0211(9) Uani 0.8888(14) 1 d D U P A 1
O20A O 1.6636(3) -0.0427(3) 0.0819(3) 0.0213(9) Uani 0.8888(14) 1 d D U P A 1
O21A O 1.6090(3) -0.2193(3) -0.1275(3) 0.0206(9) Uani 0.8888(14) 1 d D U P A 1
O22A O 1.5999(3) -0.1778(3) -0.2727(3) 0.0220(9) Uani 0.8888(14) 1 d D U P A 1
O23A O 1.6326(3) 0.0474(3) -0.2439(3) 0.0226(9) Uani 0.8888(14) 1 d D U P A 1
O24A O 1.6785(3) 0.1911(3) -0.0709(3) 0.0222(9) Uani 0.8888(14) 1 d D U P A 1
O25A O 1.6902(3) 0.1423(3) 0.1087(3) 0.0209(9) Uani 0.8888(14) 1 d D U P A 1
O26A O 1.7909(3) -0.0679(3) -0.0186(3) 0.0212(9) Uani 0.8888(14) 1 d D U P A 1
O27A O 1.7768(4) -0.0305(3) -0.1717(3) 0.0235(10) Uani 0.8888(14) 1 d D U P A 1
O28A O 1.8199(3) 0.1198(3) 0.0030(3) 0.0222(9) Uani 0.8888(14) 1 d D U P A 1
O1T O 1.1734(4) -0.2029(4) -0.0842(4) 0.0308(12) Uani 0.8888(14) 1 d D U P A 1
O2T O 1.1483(4) -0.1336(4) -0.3670(4) 0.0348(12) Uani 0.8888(14) 1 d D U P A 1
O3T O 1.2273(4) 0.1419(4) -0.0496(4) 0.0311(12) Uani 0.8888(14) 1 d D U P A 1
O4T O 1.5573(4) -0.0991(4) 0.1907(3) 0.0280(11) Uani 0.8888(14) 1 d D U P A 1
O5T O 1.4572(5) -0.4004(4) -0.1780(4) 0.0276(12) Uani 0.8888(14) 1 d D U P A 1
O6T O 1.4434(5) -0.3164(4) -0.4497(3) 0.0292(11) Uani 0.8888(14) 1 d D U P A 1
O7T O 1.4977(4) 0.0743(4) -0.3925(4) 0.0290(11) Uani 0.8888(14) 1 d D U P A 1
O8T O 1.5883(5) 0.3445(4) -0.0607(4) 0.0282(12) Uani 0.8888(14) 1 d D U P A 1
O9T O 1.6007(5) 0.2520(4) 0.2407(3) 0.0284(11) Uani 0.8888(14) 1 d D U P A 1
O10T O 1.8695(4) 0.0903(4) 0.1684(4) 0.0291(11) Uani 0.8888(14) 1 d D U P A 1
O11T O 1.7787(4) -0.2227(4) -0.1888(4) 0.0276(11) Uani 0.8888(14) 1 d D U P A 1
O12T O 1.8411(4) 0.1646(4) -0.1469(4) 0.0302(11) Uani 0.8888(14) 1 d D U P A 1
W1B W 1.7429(6) 0.0997(6) -0.1413(6) 0.0274(13) Uani 0.1112(14) 1 d D U P A 2
W2B W 1.6989(4) -0.1643(4) -0.1756(3) 0.0210(7) Uani 0.1112(14) 1 d D U P A 2
W3B W 1.7589(6) 0.0383(6) 0.0666(6) 0.0201(11) Uani 0.1112(14) 1 d D U P A 2
W4B W 1.5708(3) 0.2191(3) -0.0868(3) 0.0202(7) Uani 0.1112(14) 1 d D U P A 2
W5B W 1.5099(5) 0.0349(5) -0.3114(5) 0.0196(9) Uani 0.1112(14) 1 d D U P A 2
W6B W 1.4703(6) -0.2289(5) -0.3507(5) 0.0233(11) Uani 0.1112(14) 1 d D U P A 2
W7B W 1.4788(3) -0.2877(3) -0.1669(3) 0.0197(6) Uani 0.1112(14) 1 d D U P A 2
W8B W 1.5435(6) -0.0822(6) 0.0827(6) 0.0213(11) Uani 0.1112(14) 1 d D U P A 2
W9B W 1.5805(4) 0.1560(4) 0.1176(4) 0.0224(9) Uani 0.1112(14) 1 d D U P A 2
W10B W 1.3281(5) 0.0833(4) -0.0751(4) 0.0234(9) Uani 0.1112(14) 1 d D U P A 2
W11B W 1.2735(6) -0.0997(7) -0.2952(6) 0.0252(15) Uani 0.1112(14) 1 d D U P A 2
W12B W 1.2883(5) -0.1546(5) -0.1049(4) 0.0203(8) Uani 0.1112(14) 1 d D U P A 2
Si1B Si 1.5200(7) -0.0327(6) -0.1203(6) 0.020(7) Uani 0.1112(14) 1 d D U P A 2
O1B O 1.5680(6) 0.0495(6) -0.1528(6) 0.010(6) Uani 0.1112(14) 1 d D U P A 2
O2B O 1.5366(7) -0.1388(6) -0.1807(6) 0.019(7) Uani 0.1112(14) 1 d D U P A 2
O3B O 1.5788(7) 0.0058(6) -0.0049(6) 0.024(8) Uani 0.1112(14) 1 d D U P A 2
O4B O 1.3974(6) -0.0458(6) -0.1407(6) 0.025(8) Uani 0.1112(14) 1 d D U P A 2
O5B O 1.7312(10) -0.0406(7) -0.1862(10) 0.018(6) Uani 0.1112(14) 1 d D U P A 2
O6B O 1.7414(9) -0.0834(8) -0.0411(7) 0.017(5) Uani 0.1112(14) 1 d D U P A 2
O7B O 1.7721(9) 0.1020(9) -0.0151(8) 0.019(6) Uani 0.1112(14) 1 d D U P A 2
O8B O 1.7065(8) 0.2215(8) -0.0896(9) 0.019(5) Uani 0.1112(14) 1 d D U P A 2
O9B O 1.6610(8) 0.0733(10) -0.2678(8) 0.021(5) Uani 0.1112(14) 1 d D U P A 2
O10B O 1.6126(8) -0.2278(10) -0.3107(7) 0.024(6) Uani 0.1112(14) 1 d D U P A 2
O11B O 1.6204(8) -0.2732(8) -0.1634(10) 0.022(5) Uani 0.1112(14) 1 d D U P A 2
O12B O 1.6915(8) -0.0394(9) 0.1192(9) 0.015(5) Uani 0.1112(14) 1 d D U P A 2
O13B O 1.7212(8) 0.1509(8) 0.1457(8) 0.025(6) Uani 0.1112(14) 1 d D U P A 2
O14B O 1.5228(10) 0.1692(8) -0.2255(7) 0.024(6) Uani 0.1112(14) 1 d D U P A 2
O15B O 1.5130(11) -0.1019(7) -0.3499(9) 0.025(6) Uani 0.1112(14) 1 d D U P A 2
O16B O 1.4375(10) -0.3238(8) -0.3006(7) 0.016(5) Uani 0.1112(14) 1 d D U P A 2
O17B O 1.5351(10) -0.1977(8) -0.0281(7) 0.019(5) Uani 0.1112(14) 1 d D U P A 2
O18B O 1.5503(11) 0.0540(7) 0.1593(8) 0.025(6) Uani 0.1112(14) 1 d D U P A 2
O19B O 1.6056(10) 0.2154(8) 0.0345(7) 0.016(5) Uani 0.1112(14) 1 d D U P A 2
O20B O 1.4278(8) 0.1632(8) -0.0999(9) 0.019(5) Uani 0.1112(14) 1 d D U P A 2
O21B O 1.3746(8) -0.0111(9) -0.3100(9) 0.017(5) Uani 0.1112(14) 1 d D U P A 2
O22B O 1.3445(8) -0.1963(9) -0.3385(9) 0.021(6) Uani 0.1112(14) 1 d D U P A 2
O23B O 1.3574(8) -0.2488(8) -0.1601(9) 0.020(5) Uani 0.1112(14) 1 d D U P A 2
O24B O 1.4002(7) -0.1062(10) 0.0131(7) 0.022(5) Uani 0.1112(14) 1 d D U P A 2
O25B O 1.4376(7) 0.1204(9) 0.0449(7) 0.015(5) Uani 0.1112(14) 1 d D U P A 2
O26B O 1.2459(9) 0.0141(8) -0.2090(7) 0.018(6) Uani 0.1112(14) 1 d D U P A 2
O27B O 1.2158(9) -0.1760(9) -0.2356(7) 0.017(6) Uani 0.1112(14) 1 d D U P A 2
O28B O 1.2588(9) -0.0292(7) -0.0595(9) 0.021(6) Uani 0.1112(14) 1 d D U P A 2
O1U O 1.8655(9) 0.1493(13) -0.1371(14) 0.031(7) Uani 0.1112(14) 1 d D U P A 2
O2U O 1.8055(10) -0.2022(13) -0.1880(13) 0.034(7) Uani 0.1112(14) 1 d D U P A 2
O3U O 1.8851(9) 0.0657(13) 0.1345(11) 0.031(6) Uani 0.1112(14) 1 d D U P A 2
O4U O 1.5748(15) 0.3426(8) -0.0551(13) 0.030(7) Uani 0.1112(14) 1 d D U P A 2
O5U O 1.4854(14) 0.0398(13) -0.4198(8) 0.024(7) Uani 0.1112(14) 1 d D U P A 2
O6U O 1.4289(15) -0.3114(12) -0.4707(7) 0.027(7) Uani 0.1112(14) 1 d D U P A 2
O7U O 1.4505(15) -0.4025(9) -0.1656(13) 0.026(7) Uani 0.1112(14) 1 d D U P A 2
O8U O 1.5310(14) -0.1290(13) 0.1627(11) 0.027(7) Uani 0.1112(14) 1 d D U P A 2
O9U O 1.5984(16) 0.2606(10) 0.2199(9) 0.029(7) Uani 0.1112(14) 1 d D U P A 2
O10U O 1.2579(13) 0.1630(11) -0.0325(13) 0.035(8) Uani 0.1112(14) 1 d D U P A 2
O11U O 1.1690(11) -0.1356(13) -0.3969(9) 0.033(7) Uani 0.1112(14) 1 d D U P A 2
O12U O 1.1915(11) -0.2280(12) -0.0915(13) 0.026(7) Uani 0.1112(14) 1 d D U P A 2
P1 P 1.35521(13) 0.30747(12) 0.46393(12) 0.0236(3) Uani 1 1 d . . . . .
C111 C 1.3465(5) 0.2933(5) 0.5688(5) 0.0281(13) Uani 1 1 d . . . . .
C112 C 1.4353(6) 0.3140(5) 0.6441(5) 0.0353(15) Uani 1 1 d . . . . .
H112 H 1.501587 0.343418 0.644001 0.042 Uiso 1 1 calc R U . . .
C113 C 1.4286(8) 0.2922(6) 0.7195(6) 0.047(2) Uani 1 1 d . . . . .
H113 H 1.490059 0.306960 0.771177 0.057 Uiso 1 1 calc R U . . .
C114 C 1.3334(8) 0.2491(6) 0.7201(6) 0.046(2) Uani 1 1 d . . . . .
H114 H 1.329351 0.233465 0.771841 0.056 Uiso 1 1 calc R U . . .
C115 C 1.2428(7) 0.2283(6) 0.6454(6) 0.0444(19) Uani 1 1 d . . . . .
H115 H 1.176811 0.199174 0.646161 0.053 Uiso 1 1 calc R U . . .
C116 C 1.2498(6) 0.2506(6) 0.5700(5) 0.0352(16) Uani 1 1 d . . . . .
H116 H 1.188308 0.236543 0.518685 0.042 Uiso 1 1 calc R U . . .
C121 C 1.4778(6) 0.3948(5) 0.4955(5) 0.0340(15) Uani 1 1 d . . . . .
C122 C 1.5097(7) 0.4890(5) 0.5744(6) 0.045(2) Uani 1 1 d . . . . .
H122 H 1.466016 0.507704 0.611237 0.054 Uiso 1 1 calc R U . . .
C123 C 1.6077(8) 0.5564(7) 0.5990(8) 0.069(4) Uani 1 1 d . . . . .
H123 H 1.629926 0.621728 0.651511 0.083 Uiso 1 1 calc R U . . .
C124 C 1.6707(7) 0.5271(9) 0.5467(9) 0.073(4) Uani 1 1 d . . . . .
H124 H 1.736886 0.572575 0.563628 0.088 Uiso 1 1 calc R U . . .
C125 C 1.6402(7) 0.4332(8) 0.4702(8) 0.059(3) Uani 1 1 d . . . . .
H125 H 1.685451 0.413740 0.435365 0.071 Uiso 1 1 calc R U . . .
C126 C 1.5433(6) 0.3671(6) 0.4442(6) 0.0413(18) Uani 1 1 d . . . . .
H126 H 1.521721 0.302436 0.390800 0.050 Uiso 1 1 calc R U . . .
C131 C 1.3446(5) 0.1856(5) 0.3736(5) 0.0265(13) Uani 1 1 d . . . . .
C132 C 1.3519(6) 0.1090(5) 0.3993(5) 0.0313(15) Uani 1 1 d . . . . .
H132 H 1.360941 0.119931 0.463991 0.038 Uiso 1 1 calc R U . . .
C133 C 1.3461(7) 0.0162(6) 0.3307(6) 0.0414(19) Uani 1 1 d . . . . .
H133 H 1.350502 -0.037099 0.348080 0.050 Uiso 1 1 calc R U . . .
C134 C 1.3339(7) 0.0009(5) 0.2363(6) 0.0409(19) Uani 1 1 d . . . . .
H134 H 1.329210 -0.063036 0.188868 0.049 Uiso 1 1 calc R U . . .
C135 C 1.3287(6) 0.0783(6) 0.2116(6) 0.0396(17) Uani 1 1 d . . . . .
H135 H 1.324024 0.068277 0.147844 0.047 Uiso 1 1 calc R U . . .
C136 C 1.3300(6) 0.1710(5) 0.2782(5) 0.0365(16) Uani 1 1 d . . . . .
H136 H 1.321340 0.222846 0.259815 0.044 Uiso 1 1 calc R U . . .
C141 C 1.2512(5) 0.3481(5) 0.4148(4) 0.0292(14) Uani 1 1 d . . . . .
C142 C 1.1548(6) 0.2771(6) 0.3526(5) 0.0359(16) Uani 1 1 d . . . . .
H142 H 1.144502 0.208106 0.337705 0.043 Uiso 1 1 calc R U . . .
C143 C 1.0748(7) 0.3073(7) 0.3130(6) 0.053(2) Uani 1 1 d . . . . .
H143 H 1.009223 0.258933 0.271018 0.063 Uiso 1 1 calc R U . . .
C144 C 1.0890(7) 0.4062(8) 0.3336(6) 0.054(2) Uani 1 1 d . . . . .
H144 H 1.033189 0.426072 0.305736 0.065 Uiso 1 1 calc R U . . .
C145 C 1.1847(7) 0.4785(7) 0.3952(6) 0.0429(19) Uani 1 1 d . . . . .
H145 H 1.194559 0.547030 0.408406 0.052 Uiso 1 1 calc R U . . .
C146 C 1.2659(6) 0.4490(5) 0.4373(5) 0.0307(14) Uani 1 1 d . . . . .
H146 H 1.330763 0.497743 0.480890 0.037 Uiso 1 1 calc R U . . .
P2 P 1.68556(14) 0.63867(13) 0.31422(12) 0.0268(3) Uani 1 1 d . . . . .
C211 C 1.7896(6) 0.5950(5) 0.3607(5) 0.0282(13) Uani 1 1 d . . . . .
C212 C 1.7729(7) 0.4931(6) 0.3346(6) 0.0392(17) Uani 1 1 d . . . . .
H212 H 1.707536 0.445645 0.290558 0.047 Uiso 1 1 calc R U . . .
C213 C 1.8532(7) 0.4614(7) 0.3739(7) 0.049(2) Uani 1 1 d . . . . .
H213 H 1.842776 0.391726 0.355721 0.059 Uiso 1 1 calc R U . . .
C214 C 1.9468(8) 0.5294(8) 0.4382(6) 0.056(3) Uani 1 1 d . . . . .
H214 H 1.999318 0.507348 0.467875 0.067 Uiso 1 1 calc R U . . .
C215 C 1.9655(8) 0.6296(8) 0.4602(6) 0.061(3) Uani 1 1 d . . . . .
H215 H 2.032205 0.676097 0.501778 0.073 Uiso 1 1 calc R U . . .
C216 C 1.8858(7) 0.6632(7) 0.4211(6) 0.051(2) Uani 1 1 d . . . . .
H216 H 1.898096 0.732425 0.436273 0.061 Uiso 1 1 calc R U . . .
C221 C 1.7010(5) 0.7613(5) 0.4056(5) 0.0288(13) Uani 1 1 d . . . . .
C222 C 1.6838(6) 0.8361(5) 0.3791(6) 0.0341(16) Uani 1 1 d . . . . .
H222 H 1.670589 0.825173 0.313824 0.041 Uiso 1 1 calc R U . . .
C223 C 1.6861(6) 0.9266(6) 0.4483(7) 0.046(2) Uani 1 1 d . . . . .
H223 H 1.676984 0.979134 0.431086 0.055 Uiso 1 1 calc R U . . .
C224 C 1.7014(6) 0.9414(6) 0.5412(7) 0.047(2) Uani 1 1 d . . . . .
H224 H 1.699050 1.003018 0.587034 0.057 Uiso 1 1 calc R U . . .
C225 C 1.7202(7) 0.8691(6) 0.5703(6) 0.0444(19) Uani 1 1 d . . . . .
H225 H 1.733712 0.880933 0.635854 0.053 Uiso 1 1 calc R U . . .
C226 C 1.7186(7) 0.7778(6) 0.5000(6) 0.0425(19) Uani 1 1 d . . . . .
H226 H 1.729899 0.726061 0.517842 0.051 Uiso 1 1 calc R U . . .
C231 C 1.5606(5) 0.5577(5) 0.2887(5) 0.0277(13) Uani 1 1 d . . . . .
C232 C 1.4999(6) 0.5932(5) 0.3444(5) 0.0343(15) Uani 1 1 d . . . . .
H232 H 1.526408 0.658917 0.396737 0.041 Uiso 1 1 calc R U . . .
C233 C 1.4031(6) 0.5342(5) 0.3241(6) 0.0379(17) Uani 1 1 d . . . . .
H233 H 1.361791 0.559398 0.361538 0.045 Uiso 1 1 calc R U . . .
C234 C 1.3647(7) 0.4379(6) 0.2495(5) 0.0387(17) Uani 1 1 d . . . . .
H234 H 1.297371 0.397046 0.236470 0.046 Uiso 1 1 calc R U . . .
C235 C 1.4232(7) 0.4001(6) 0.1935(6) 0.0406(19) Uani 1 1 d . . . . .
H235 H 1.396627 0.333531 0.142472 0.049 Uiso 1 1 calc R U . . .
C236 C 1.5206(6) 0.4606(5) 0.2128(5) 0.0367(16) Uani 1 1 d . . . . .
H236 H 1.560875 0.435892 0.173983 0.044 Uiso 1 1 calc R U . . .
C241 C 1.6908(5) 0.6477(5) 0.2059(5) 0.0279(13) Uani 1 1 d . . . . .
C242 C 1.7854(6) 0.6888(6) 0.2029(5) 0.0355(16) Uani 1 1 d . . . . .
H242 H 1.847597 0.706928 0.255138 0.043 Uiso 1 1 calc R U . . .
C243 C 1.7892(7) 0.7038(6) 0.1228(6) 0.0437(18) Uani 1 1 d . . . . .
H243 H 1.854296 0.734149 0.121258 0.052 Uiso 1 1 calc R U . . .
C244 C 1.6994(7) 0.6750(6) 0.0454(6) 0.046(2) Uani 1 1 d . . . . .
H244 H 1.702218 0.685412 -0.009378 0.055 Uiso 1 1 calc R U . . .
C245 C 1.6052(7) 0.6308(7) 0.0487(6) 0.047(2) Uani 1 1 d . . . . .
H245 H 1.543326 0.609012 -0.005115 0.057 Uiso 1 1 calc R U . . .
C246 C 1.5997(6) 0.6181(6) 0.1278(6) 0.0411(17) Uani 1 1 d . . . . .
H246 H 1.534285 0.589380 0.129895 0.049 Uiso 1 1 calc R U . . .
P3 P 1.90551(14) 0.33208(12) 0.66635(11) 0.0251(3) Uani 1 1 d . . . . .
C311 C 1.9661(5) 0.2491(5) 0.6990(5) 0.0261(13) Uani 1 1 d . . . . .
C312 C 2.0486(6) 0.2866(5) 0.7869(5) 0.0339(15) Uani 1 1 d . . . . .
H312 H 2.073151 0.356770 0.828791 0.041 Uiso 1 1 calc R U . . .
C313 C 2.0941(6) 0.2236(6) 0.8129(6) 0.0387(17) Uani 1 1 d . . . . .
H313 H 2.148414 0.249972 0.873604 0.046 Uiso 1 1 calc R U . . .
C314 C 2.0623(6) 0.1221(6) 0.7520(6) 0.0423(18) Uani 1 1 d . . . . .
H314 H 2.094971 0.078710 0.770150 0.051 Uiso 1 1 calc R U . . .
C315 C 1.9817(6) 0.0837(6) 0.6637(6) 0.0438(19) Uani 1 1 d . . . . .
H315 H 1.960514 0.014002 0.620870 0.053 Uiso 1 1 calc R U . . .
C316 C 1.9320(5) 0.1460(5) 0.6376(5) 0.0350(16) Uani 1 1 d . . . . .
H316 H 1.875179 0.118869 0.578421 0.042 Uiso 1 1 calc R U . . .
C321 C 1.8418(5) 0.3872(5) 0.7493(4) 0.0260(13) Uani 1 1 d . . . . .
C322 C 1.7824(5) 0.4482(5) 0.7293(5) 0.0285(13) Uani 1 1 d . . . . .
H322 H 1.781050 0.463755 0.676518 0.034 Uiso 1 1 calc R U . . .
C323 C 1.7264(6) 0.4846(5) 0.7876(5) 0.0361(16) Uani 1 1 d . . . . .
H323 H 1.688550 0.528210 0.776939 0.043 Uiso 1 1 calc R U . . .
C324 C 1.7247(6) 0.4579(5) 0.8628(5) 0.0391(17) Uani 1 1 d . . . . .
H324 H 1.683656 0.481364 0.901170 0.047 Uiso 1 1 calc R U . . .
C325 C 1.7825(6) 0.3978(5) 0.8807(5) 0.0382(17) Uani 1 1 d . . . . .
H325 H 1.781677 0.380516 0.932074 0.046 Uiso 1 1 calc R U . . .
C326 C 1.8419(5) 0.3622(5) 0.8246(5) 0.0307(14) Uani 1 1 d . . . . .
H326 H 1.882138 0.321155 0.837638 0.037 Uiso 1 1 calc R U . . .
C331 C 2.0037(5) 0.4247(5) 0.6643(4) 0.0275(13) Uani 1 1 d . . . . .
C332 C 2.0758(6) 0.3923(6) 0.6220(5) 0.0370(17) Uani 1 1 d . . . . .
H332 H 2.071702 0.323081 0.595677 0.044 Uiso 1 1 calc R U . . .
C333 C 2.1540(7) 0.4619(6) 0.6185(6) 0.0436(19) Uani 1 1 d . . . . .
H333 H 2.203728 0.439806 0.590856 0.052 Uiso 1 1 calc R U . . .
C334 C 2.1595(6) 0.5623(6) 0.6549(5) 0.0374(16) Uani 1 1 d . . . . .
H334 H 2.212708 0.609470 0.652509 0.045 Uiso 1 1 calc R U . . .
C335 C 2.0868(6) 0.5934(6) 0.6949(6) 0.0382(17) Uani 1 1 d . . . . .
H335 H 2.089138 0.662203 0.718330 0.046 Uiso 1 1 calc R U . . .
C336 C 2.0103(6) 0.5261(5) 0.7013(5) 0.0334(16) Uani 1 1 d . . . . .
H336 H 1.962433 0.549324 0.731086 0.040 Uiso 1 1 calc R U . . .
C341 C 1.8049(6) 0.2608(5) 0.5495(4) 0.0302(14) Uani 1 1 d . . . . .
C342 C 1.8226(7) 0.2479(6) 0.4653(5) 0.0390(17) Uani 1 1 d . . . . .
H342 H 1.888874 0.280193 0.467311 0.047 Uiso 1 1 calc R U . . .
C343 C 1.7425(8) 0.1868(6) 0.3762(5) 0.053(2) Uani 1 1 d . . . . .
H343 H 1.754446 0.177152 0.317480 0.064 Uiso 1 1 calc R U . . .
C344 C 1.6460(7) 0.1406(5) 0.3739(5) 0.048(2) Uani 1 1 d . . . . .
H344 H 1.591199 0.100701 0.313485 0.057 Uiso 1 1 calc R U . . .
C345 C 1.6286(6) 0.1520(5) 0.4583(6) 0.048(2) Uani 1 1 d . . . . .
H345 H 1.562677 0.118267 0.455949 0.057 Uiso 1 1 calc R U . . .
C346 C 1.7065(6) 0.2122(5) 0.5461(5) 0.0389(17) Uani 1 1 d . . . . .
H346 H 1.694074 0.221056 0.604479 0.047 Uiso 1 1 calc R U . . .
P4 P 1.13401(13) -0.39363(12) 0.09680(11) 0.0233(3) Uani 1 1 d . . . . .
C411 C 1.0728(5) -0.3114(5) 0.0619(5) 0.0269(13) Uani 1 1 d . . . . .
C412 C 1.1040(6) -0.2095(5) 0.1231(5) 0.0348(15) Uani 1 1 d . . . . .
H412 H 1.159796 -0.182070 0.183101 0.042 Uiso 1 1 calc R U . . .
C413 C 1.0543(7) -0.1482(5) 0.0970(6) 0.0421(19) Uani 1 1 d . . . . .
H413 H 1.076299 -0.078056 0.138564 0.051 Uiso 1 1 calc R U . . .
C414 C 0.9723(6) -0.1881(6) 0.0105(6) 0.0401(18) Uani 1 1 d . . . . .
H414 H 0.938069 -0.145263 -0.007067 0.048 Uiso 1 1 calc R U . . .
C415 C 0.9402(6) -0.2893(5) -0.0501(5) 0.0352(16) Uani 1 1 d . . . . .
H415 H 0.883657 -0.316260 -0.109463 0.042 Uiso 1 1 calc R U . . .
C416 C 0.9893(6) -0.3517(5) -0.0253(5) 0.0319(15) Uani 1 1 d . . . . .
H416 H 0.966759 -0.421771 -0.067217 0.038 Uiso 1 1 calc R U . . .
C421 C 1.2355(5) -0.3194(5) 0.2123(4) 0.0255(12) Uani 1 1 d . . . . .
C422 C 1.2220(6) -0.3082(5) 0.2980(5) 0.0324(15) Uani 1 1 d . . . . .
H422 H 1.157802 -0.343011 0.297655 0.039 Uiso 1 1 calc R U . . .
C423 C 1.3036(6) -0.2449(5) 0.3863(5) 0.0361(16) Uani 1 1 d . . . . .
H423 H 1.294508 -0.235600 0.446046 0.043 Uiso 1 1 calc R U . . .
C424 C 1.3978(6) -0.1961(5) 0.3851(5) 0.0375(17) Uani 1 1 d . . . . .
H424 H 1.453562 -0.154429 0.444568 0.045 Uiso 1 1 calc R U . . .
C425 C 1.4114(6) -0.2072(5) 0.2994(5) 0.0343(15) Uani 1 1 d . . . . .
H425 H 1.475911 -0.173076 0.299599 0.041 Uiso 1 1 calc R U . . .
C426 C 1.3305(5) -0.2683(5) 0.2126(4) 0.0276(13) Uani 1 1 d . . . . .
H426 H 1.339276 -0.275796 0.153201 0.033 Uiso 1 1 calc R U . . .
C431 C 1.1964(5) -0.4529(4) 0.0151(4) 0.0258(13) Uani 1 1 d . . . . .
C432 C 1.2542(6) -0.5137(5) 0.0360(5) 0.0346(15) Uani 1 1 d . . . . .
H432 H 1.253191 -0.528853 0.088642 0.042 Uiso 1 1 calc R U . . .
C433 C 1.3135(6) -0.5524(5) -0.0204(5) 0.0363(16) Uani 1 1 d . . . . .
H433 H 1.353620 -0.592884 -0.005812 0.044 Uiso 1 1 calc R U . . .
C434 C 1.3130(5) -0.5311(5) -0.0965(5) 0.0358(16) Uani 1 1 d . . . . .
H434 H 1.352547 -0.557941 -0.135282 0.043 Uiso 1 1 calc R U . . .
C435 C 1.2561(6) -0.4713(5) -0.1184(5) 0.0366(17) Uani 1 1 d . . . . .
H435 H 1.256398 -0.457934 -0.172115 0.044 Uiso 1 1 calc R U . . .
C436 C 1.1986(5) -0.4308(5) -0.0621(4) 0.0280(13) Uani 1 1 d . . . . .
H436 H 1.161046 -0.388272 -0.076019 0.034 Uiso 1 1 calc R U . . .
C441 C 1.0355(5) -0.4833(5) 0.1029(4) 0.0259(12) Uani 1 1 d . . . . .
C442 C 0.9649(7) -0.4495(5) 0.1451(6) 0.0387(18) Uani 1 1 d . . . . .
H442 H 0.968866 -0.380387 0.168759 0.046 Uiso 1 1 calc R U . . .
C443 C 0.8891(7) -0.5146(6) 0.1533(6) 0.0442(19) Uani 1 1 d . . . . .
H443 H 0.841674 -0.490309 0.183141 0.053 Uiso 1 1 calc R U . . .
C444 C 0.8822(6) -0.6163(6) 0.1178(5) 0.0420(19) Uani 1 1 d . . . . .
H444 H 0.829314 -0.661599 0.122544 0.050 Uiso 1 1 calc R U . . .
C445 C 0.9518(6) -0.6513(6) 0.0757(5) 0.0394(18) Uani 1 1 d . . . . .
H445 H 0.946492 -0.720753 0.050989 0.047 Uiso 1 1 calc R U . . .
C446 C 1.0302(6) -0.5847(5) 0.0693(5) 0.0335(16) Uani 1 1 d . . . . .
H446 H 1.079680 -0.608372 0.042231 0.040 Uiso 1 1 calc R U . . .
N1A N 2.0003(7) 0.1174(8) 0.4239(7) 0.087(3) Uani 1 1 d . . . . .
C1A C 1.8550(9) -0.0330(8) 0.2873(8) 0.068(3) Uani 1 1 d . . . . .
H1AA H 1.844047 -0.087575 0.306307 0.102 Uiso 1 1 calc R U . . .
H1AB H 1.873342 -0.055609 0.228533 0.102 Uiso 1 1 calc R U . . .
H1AC H 1.791070 -0.013916 0.274690 0.102 Uiso 1 1 calc R U . . .
C2A C 1.9360(8) 0.0502(8) 0.3621(8) 0.058(2) Uani 1 1 d . . . . .
N2B N 1.8994(9) -0.2964(9) -0.3497(8) 0.099(3) Uani 1 1 d . U . . .
C3B C 1.9988(7) -0.1206(7) -0.2098(8) 0.070(3) Uani 1 1 d . . . . .
H3BA H 1.956300 -0.074988 -0.207934 0.106 Uiso 1 1 calc R U . . .
H3BB H 2.063508 -0.093703 -0.218061 0.106 Uiso 1 1 calc R U . . .
H3BC H 2.015371 -0.126615 -0.148994 0.106 Uiso 1 1 calc R U . . .
C4B C 1.9419(8) -0.2183(9) -0.2897(8) 0.059(3) Uani 1 1 d . . . . .
N3C N 1.0336(8) -0.1842(8) 0.3254(8) 0.099(4) Uani 1 1 d . . . . .
C5C C 1.1630(9) -0.0298(9) 0.4795(8) 0.077(3) Uani 1 1 d . . . . .
H5CA H 1.148076 -0.027663 0.537180 0.115 Uiso 1 1 calc R U . . .
H5CB H 1.156123 0.030923 0.472576 0.115 Uiso 1 1 calc R U . . .
H5CC H 1.234095 -0.032926 0.486108 0.115 Uiso 1 1 calc R U . . .
C6C C 1.0891(7) -0.1190(8) 0.3935(8) 0.057(2) Uani 1 1 d . . . . .
N4D N 1.1474(8) 0.2568(8) 0.1165(8) 0.094(3) Uani 1 1 d . U . . .
C7D C 1.0495(10) 0.0714(9) 0.0308(10) 0.096(4) Uani 1 1 d . U . . .
H7DA H 1.095662 0.032581 0.009300 0.144 Uiso 1 1 calc R U . . .
H7DB H 0.990929 0.058962 -0.025560 0.144 Uiso 1 1 calc R U . . .
H7DC H 1.023097 0.050648 0.074354 0.144 Uiso 1 1 calc R U . . .
C8D C 1.1048(7) 0.1739(8) 0.0799(7) 0.057(3) Uani 1 1 d . . . . .

loop_
_atom_site_aniso_label
_atom_site_aniso_U_11
_atom_site_aniso_U_22
_atom_site_aniso_U_33
_atom_site_aniso_U_23
_atom_site_aniso_U_13
_atom_site_aniso_U_12
W1A 0.01714(18) 0.02350(16) 0.0182(3) 0.0088(2) 0.0066(2) 0.00246(13)
W2A 0.0172(3) 0.0286(3) 0.0157(3) 0.0095(2) 0.0020(2) 0.0050(2)
W3A 0.0215(2) 0.0263(3) 0.0215(2) 0.0125(2) 0.00981(17) 0.0123(2)
W4A 0.0243(2) 0.0184(3) 0.01443(18) 0.00840(17) 0.00549(16) 0.00476(19)
W5A 0.02249(18) 0.01594(15) 0.01797(19) 0.00679(14) 0.00611(13) 0.00308(12)
W6A 0.0245(2) 0.0200(3) 0.01255(16) 0.00504(16) 0.00440(13) 0.00477(17)
W7A 0.0231(3) 0.0235(2) 0.01472(15) 0.01013(14) 0.00704(19) 0.0084(2)
W8A 0.02683(18) 0.01797(15) 0.0183(2) 0.00966(15) 0.00893(14) 0.00784(12)
W9A 0.0249(3) 0.01790(18) 0.01314(14) 0.00607(12) 0.00610(14) 0.00747(14)
W10A 0.0159(2) 0.0189(2) 0.01657(19) 0.00767(16) 0.00158(15) 0.00265(17)
W11A 0.01772(18) 0.0195(2) 0.0188(2) 0.00752(17) 0.00649(18) 0.00689(16)
W12A 0.0183(2) 0.01998(19) 0.0238(2) 0.01080(15) 0.00848(16) 0.00425(15)
Si1A 0.0140(11) 0.0159(11) 0.0107(9) 0.0054(8) 0.0031(8) 0.0047(9)
O1A 0.021(2) 0.021(2) 0.0157(18) 0.0083(15) 0.0062(16) 0.0045(16)
O2A 0.018(2) 0.0176(18) 0.0130(17) 0.0054(14) 0.0044(15) 0.0039(15)
O3A 0.021(2) 0.0190(19) 0.0132(17) 0.0062(14) 0.0072(15) 0.0072(16)
O4A 0.0105(18) 0.0206(19) 0.0161(18) 0.0072(15) 0.0024(14) 0.0039(15)
O5A 0.019(2) 0.029(2) 0.021(2) 0.0077(17) 0.0044(18) 0.0007(19)
O6A 0.022(2) 0.029(2) 0.021(2) 0.0111(17) 0.0083(18) 0.0106(19)
O7A 0.025(3) 0.027(2) 0.021(2) 0.0104(17) 0.0099(18) 0.0068(19)
O8A 0.027(2) 0.026(2) 0.018(2) 0.0080(16) 0.0100(17) 0.0047(18)
O9A 0.020(2) 0.023(2) 0.023(2) 0.0090(17) 0.0049(17) 0.0002(18)
O10A 0.023(2) 0.029(2) 0.014(2) 0.0047(17) 0.0029(18) 0.0042(19)
O11A 0.023(2) 0.035(2) 0.015(2) 0.0115(18) 0.0023(18) 0.0102(19)
O12A 0.030(2) 0.025(2) 0.022(2) 0.0130(17) 0.0124(18) 0.0170(19)
O13A 0.027(2) 0.024(2) 0.0168(19) 0.0083(16) 0.0101(17) 0.0102(18)
O14A 0.028(2) 0.0177(19) 0.019(2) 0.0083(16) 0.0067(17) 0.0048(17)
O15A 0.027(2) 0.020(2) 0.0143(19) 0.0034(15) 0.0051(17) -0.0018(17)
O16A 0.028(2) 0.024(2) 0.0130(19) 0.0081(16) 0.0061(18) 0.0069(18)
O17A 0.027(2) 0.023(2) 0.020(2) 0.0115(16) 0.0105(17) 0.0118(18)
O18A 0.031(2) 0.0170(19) 0.019(2) 0.0061(16) 0.0088(18) 0.0051(18)
O19A 0.028(2) 0.022(2) 0.014(2) 0.0069(16) 0.0094(18) 0.0075(18)
O20A 0.023(2) 0.022(2) 0.015(2) 0.0082(16) 0.0022(17) 0.0052(17)
O21A 0.025(2) 0.023(2) 0.0192(19) 0.0126(16) 0.0093(17) 0.0099(17)
O22A 0.024(2) 0.022(2) 0.0157(19) 0.0056(16) 0.0061(17) 0.0044(17)
O23A 0.021(2) 0.027(2) 0.021(2) 0.0111(17) 0.0080(17) 0.0080(18)
O24A 0.020(2) 0.020(2) 0.024(2) 0.0085(16) 0.0069(17) 0.0041(17)
O25A 0.020(2) 0.0168(19) 0.019(2) 0.0057(16) 0.0024(17) 0.0018(16)
O26A 0.019(2) 0.023(2) 0.021(2) 0.0098(16) 0.0061(17) 0.0064(18)
O27A 0.025(3) 0.021(2) 0.025(2) 0.0090(17) 0.0119(19) 0.0054(18)
O28A 0.016(2) 0.024(2) 0.022(2) 0.0095(17) 0.0043(17) -0.0009(17)
O1T 0.023(2) 0.033(3) 0.032(3) 0.011(2) 0.015(2) 0.002(2)
O2T 0.020(2) 0.049(3) 0.026(3) 0.017(2) -0.0027(19) 0.003(2)
O3T 0.028(3) 0.045(3) 0.031(3) 0.021(2) 0.013(2) 0.021(3)
O4T 0.034(3) 0.030(3) 0.020(2) 0.014(2) 0.007(2) 0.007(2)
O5T 0.040(3) 0.017(2) 0.024(2) 0.0078(17) 0.014(2) 0.006(2)
O6T 0.036(3) 0.028(2) 0.017(2) 0.0058(18) 0.007(2) 0.009(2)
O7T 0.041(3) 0.032(3) 0.023(2) 0.017(2) 0.016(2) 0.016(2)
O8T 0.037(3) 0.022(2) 0.029(2) 0.0136(19) 0.013(2) 0.011(2)
O9T 0.042(3) 0.022(2) 0.018(2) 0.0060(17) 0.009(2) 0.010(2)
O10T 0.024(2) 0.028(2) 0.027(2) 0.013(2) -0.0015(19) 0.0041(19)
O11T 0.032(3) 0.027(2) 0.027(2) 0.0097(19) 0.013(2) 0.016(2)
O12T 0.028(3) 0.032(3) 0.035(3) 0.019(2) 0.013(2) 0.006(2)
W1B 0.0216(17) 0.0212(17) 0.033(2) 0.0093(14) 0.0084(14) -0.0005(13)
W2B 0.0212(14) 0.0286(18) 0.0132(15) 0.0081(12) 0.0055(12) 0.0108(13)
W3B 0.0181(16) 0.0212(19) 0.0171(15) 0.0072(13) 0.0022(12) 0.0053(13)
W4B 0.0280(15) 0.0178(11) 0.0124(13) 0.0073(10) 0.0053(10) 0.0024(10)
W5B 0.0166(18) 0.0271(15) 0.0176(12) 0.0110(10) 0.0070(12) 0.0084(13)
W6B 0.034(2) 0.0140(16) 0.0155(13) 0.0042(11) 0.0045(12) 0.0024(13)
W7B 0.0244(13) 0.0190(11) 0.0213(15) 0.0099(11) 0.0124(10) 0.0112(9)
W8B 0.033(2) 0.0165(16) 0.0118(14) 0.0073(11) 0.0032(14) 0.0063(15)
W9B 0.0198(16) 0.0253(17) 0.0150(11) 0.0023(11) 0.0050(10) 0.0070(11)
W10B 0.0211(14) 0.0181(17) 0.035(2) 0.0145(14) 0.0096(14) 0.0092(12)
W11B 0.016(2) 0.034(2) 0.017(2) 0.0029(16) 0.0011(17) 0.0115(17)
W12B 0.0187(13) 0.0291(13) 0.0096(15) 0.0073(12) 0.0037(12) 0.0034(10)
Si1B 0.021(10) 0.014(9) 0.016(9) 0.008(7) -0.002(8) -0.007(8)
O1B 0.010(6) 0.010(6) 0.010(6) 0.003(3) 0.003(3) 0.004(3)
O2B 0.019(7) 0.020(7) 0.018(7) 0.009(4) 0.006(4) 0.005(3)
O3B 0.024(8) 0.024(8) 0.024(8) 0.011(4) 0.008(4) 0.007(4)
O4B 0.025(8) 0.024(8) 0.025(8) 0.011(4) 0.008(4) 0.008(4)
O5B 0.017(6) 0.018(6) 0.017(6) 0.007(3) 0.007(3) 0.005(3)
O6B 0.016(6) 0.017(6) 0.017(6) 0.007(3) 0.006(3) 0.006(3)
O7B 0.018(6) 0.020(6) 0.020(6) 0.009(3) 0.006(3) 0.006(3)
O8B 0.018(6) 0.019(6) 0.019(6) 0.009(3) 0.007(3) 0.005(3)
O9B 0.020(6) 0.021(6) 0.020(6) 0.009(3) 0.007(3) 0.006(3)
O10B 0.024(6) 0.025(6) 0.023(6) 0.011(3) 0.009(3) 0.006(3)
O11B 0.022(6) 0.023(6) 0.022(6) 0.010(3) 0.008(3) 0.007(3)
O12B 0.015(6) 0.015(6) 0.014(6) 0.007(3) 0.005(3) 0.004(3)
O13B 0.024(7) 0.024(7) 0.024(7) 0.011(4) 0.008(3) 0.007(3)
O14B 0.024(6) 0.024(6) 0.024(6) 0.010(3) 0.008(3) 0.008(3)
O15B 0.025(7) 0.026(7) 0.025(7) 0.011(4) 0.009(3) 0.008(3)
O16B 0.016(6) 0.016(6) 0.015(6) 0.007(3) 0.006(3) 0.005(3)
O17B 0.019(6) 0.019(6) 0.018(6) 0.009(3) 0.006(3) 0.006(3)
O18B 0.025(7) 0.025(7) 0.025(7) 0.011(4) 0.009(3) 0.008(3)
O19B 0.016(6) 0.015(5) 0.015(5) 0.006(3) 0.006(3) 0.004(3)
O20B 0.020(6) 0.019(6) 0.019(6) 0.009(3) 0.006(3) 0.007(3)
O21B 0.016(6) 0.018(6) 0.015(6) 0.006(3) 0.006(3) 0.006(3)
O22B 0.020(6) 0.021(6) 0.021(6) 0.009(4) 0.007(3) 0.007(3)
O23B 0.021(6) 0.020(6) 0.020(6) 0.009(3) 0.007(3) 0.006(3)
O24B 0.021(6) 0.022(6) 0.022(6) 0.009(3) 0.009(3) 0.006(3)
O25B 0.016(5) 0.016(5) 0.015(5) 0.006(3) 0.007(3) 0.005(3)
O26B 0.018(6) 0.019(6) 0.019(6) 0.008(3) 0.007(3) 0.006(3)
O27B 0.016(6) 0.017(6) 0.016(6) 0.007(3) 0.005(3) 0.005(3)
O28B 0.022(7) 0.022(6) 0.021(6) 0.010(4) 0.007(3) 0.006(3)
O1U 0.030(7) 0.031(7) 0.031(7) 0.014(4) 0.010(4) 0.010(3)
O2U 0.035(8) 0.034(8) 0.034(8) 0.015(4) 0.013(4) 0.009(3)
O3U 0.030(7) 0.031(7) 0.031(7) 0.013(4) 0.010(3) 0.010(3)
O4U 0.030(7) 0.030(7) 0.030(7) 0.013(4) 0.011(4) 0.009(3)
O5U 0.025(7) 0.024(7) 0.023(7) 0.010(4) 0.009(3) 0.008(3)
O6U 0.027(7) 0.027(7) 0.026(7) 0.012(4) 0.008(4) 0.008(3)
O7U 0.026(7) 0.026(7) 0.026(7) 0.012(4) 0.010(3) 0.007(3)
O8U 0.027(7) 0.027(7) 0.027(7) 0.012(4) 0.009(4) 0.007(3)
O9U 0.030(7) 0.029(7) 0.029(7) 0.013(4) 0.010(4) 0.008(3)
O10U 0.034(8) 0.035(8) 0.035(8) 0.015(4) 0.012(4) 0.011(4)
O11U 0.032(7) 0.034(7) 0.033(7) 0.015(4) 0.011(3) 0.009(3)
O12U 0.025(7) 0.025(7) 0.026(7) 0.010(4) 0.010(3) 0.008(3)
P1 0.0236(8) 0.0218(7) 0.0242(7) 0.0098(6) 0.0069(6) 0.0070(6)
C111 0.032(4) 0.025(3) 0.023(3) 0.007(2) 0.009(3) 0.009(3)
C112 0.033(4) 0.040(4) 0.029(3) 0.016(3) 0.005(3) 0.010(3)
C113 0.054(5) 0.056(5) 0.034(4) 0.027(4) 0.006(4) 0.020(4)
C114 0.072(6) 0.047(4) 0.035(4) 0.024(3) 0.025(4) 0.029(4)
C115 0.050(5) 0.045(4) 0.051(5) 0.030(4) 0.024(4) 0.016(4)
C116 0.040(4) 0.039(4) 0.026(3) 0.014(3) 0.011(3) 0.015(3)
C121 0.031(4) 0.026(3) 0.042(4) 0.019(3) 0.002(3) 0.006(3)
C122 0.042(4) 0.027(3) 0.052(5) 0.016(3) -0.002(4) 0.008(3)
C123 0.049(6) 0.032(4) 0.087(7) 0.031(5) -0.033(5) -0.009(4)
C124 0.030(5) 0.084(8) 0.123(10) 0.086(8) 0.000(5) 0.004(5)
C125 0.029(4) 0.084(7) 0.086(7) 0.067(6) 0.015(4) 0.008(4)
C126 0.032(4) 0.054(5) 0.052(4) 0.038(4) 0.015(3) 0.013(3)
C131 0.028(3) 0.025(3) 0.033(3) 0.015(2) 0.015(3) 0.011(2)
C132 0.041(4) 0.028(3) 0.029(3) 0.015(3) 0.014(3) 0.015(3)
C133 0.056(5) 0.029(3) 0.050(5) 0.021(3) 0.025(4) 0.021(4)
C134 0.046(5) 0.023(3) 0.051(5) 0.005(3) 0.031(4) 0.011(3)
C135 0.038(4) 0.044(4) 0.034(4) 0.013(3) 0.018(3) 0.008(3)
C136 0.043(4) 0.030(3) 0.037(4) 0.014(3) 0.018(3) 0.007(3)
C141 0.030(3) 0.040(4) 0.018(3) 0.012(2) 0.008(2) 0.013(3)
C142 0.034(4) 0.038(4) 0.028(3) 0.008(3) 0.007(3) 0.013(3)
C143 0.032(4) 0.062(5) 0.039(4) 0.004(4) 0.000(3) 0.017(4)
C144 0.048(5) 0.096(7) 0.039(4) 0.032(5) 0.022(4) 0.051(5)
C145 0.048(5) 0.058(5) 0.055(5) 0.042(4) 0.032(4) 0.031(4)
C146 0.035(4) 0.037(4) 0.034(3) 0.024(3) 0.017(3) 0.018(3)
P2 0.0292(9) 0.0276(8) 0.0274(8) 0.0131(6) 0.0121(7) 0.0124(7)
C211 0.031(3) 0.037(3) 0.028(3) 0.018(3) 0.016(3) 0.021(3)
C212 0.038(4) 0.048(4) 0.052(5) 0.032(4) 0.028(4) 0.022(4)
C213 0.060(6) 0.070(6) 0.067(5) 0.053(5) 0.044(5) 0.052(5)
C214 0.060(6) 0.092(7) 0.041(5) 0.037(5) 0.026(4) 0.053(6)
C215 0.042(5) 0.085(7) 0.040(5) 0.010(4) 0.005(4) 0.035(5)
C216 0.037(4) 0.057(5) 0.039(4) 0.005(4) 0.005(3) 0.018(4)
C221 0.028(3) 0.028(3) 0.026(3) 0.009(2) 0.011(3) 0.006(3)
C222 0.030(4) 0.028(3) 0.041(4) 0.012(3) 0.016(3) 0.007(3)
C223 0.036(4) 0.031(4) 0.064(6) 0.016(4) 0.018(4) 0.008(3)
C224 0.033(4) 0.035(4) 0.051(5) -0.001(4) 0.015(4) 0.003(3)
C225 0.049(5) 0.035(4) 0.041(4) 0.007(3) 0.022(4) 0.004(3)
C226 0.050(5) 0.037(4) 0.037(4) 0.013(3) 0.020(4) 0.007(3)
C231 0.033(3) 0.029(3) 0.031(3) 0.017(3) 0.015(3) 0.015(3)
C232 0.040(4) 0.031(3) 0.038(4) 0.018(3) 0.017(3) 0.013(3)
C233 0.043(4) 0.035(4) 0.040(4) 0.014(3) 0.024(3) 0.014(3)
C234 0.040(4) 0.035(4) 0.038(4) 0.018(3) 0.012(3) 0.003(3)
C235 0.058(5) 0.022(3) 0.035(4) 0.010(3) 0.011(4) 0.011(3)
C236 0.045(4) 0.031(3) 0.040(4) 0.016(3) 0.019(3) 0.018(3)
C241 0.033(4) 0.024(3) 0.029(3) 0.013(2) 0.011(3) 0.013(3)
C242 0.034(4) 0.045(4) 0.035(4) 0.023(3) 0.015(3) 0.015(3)
C243 0.051(5) 0.049(4) 0.048(4) 0.028(4) 0.030(4) 0.019(4)
C244 0.065(6) 0.053(5) 0.035(4) 0.026(3) 0.023(4) 0.029(4)
C245 0.049(5) 0.055(5) 0.039(4) 0.025(4) 0.008(4) 0.018(4)
C246 0.035(4) 0.044(4) 0.047(4) 0.026(3) 0.012(3) 0.009(3)
P3 0.0265(8) 0.0248(7) 0.0211(7) 0.0119(6) 0.0035(6) 0.0042(6)
C311 0.023(3) 0.025(3) 0.028(3) 0.014(2) 0.003(2) 0.003(2)
C312 0.030(4) 0.028(3) 0.035(3) 0.017(3) -0.002(3) -0.001(3)
C313 0.029(4) 0.042(4) 0.044(4) 0.029(3) -0.001(3) 0.006(3)
C314 0.032(4) 0.039(4) 0.059(5) 0.032(4) 0.006(4) 0.008(3)
C315 0.040(4) 0.028(3) 0.055(5) 0.020(3) 0.002(4) 0.007(3)
C316 0.026(3) 0.028(3) 0.034(3) 0.010(3) -0.007(3) 0.000(3)
C321 0.022(3) 0.031(3) 0.020(3) 0.013(2) 0.002(2) 0.002(2)
C322 0.029(3) 0.027(3) 0.026(3) 0.012(2) 0.009(3) 0.001(3)
C323 0.034(4) 0.038(4) 0.036(4) 0.015(3) 0.014(3) 0.013(3)
C324 0.039(4) 0.040(4) 0.034(4) 0.011(3) 0.018(3) 0.005(3)
C325 0.036(4) 0.041(4) 0.034(4) 0.019(3) 0.009(3) 0.001(3)
C326 0.029(3) 0.029(3) 0.031(3) 0.016(3) 0.006(3) 0.003(3)
C331 0.034(4) 0.025(3) 0.024(3) 0.014(2) 0.009(3) 0.006(3)
C332 0.044(4) 0.031(3) 0.039(4) 0.014(3) 0.021(3) 0.011(3)
C333 0.046(5) 0.047(4) 0.049(5) 0.026(4) 0.029(4) 0.009(4)
C334 0.039(4) 0.041(4) 0.027(3) 0.019(3) 0.005(3) 0.001(3)
C335 0.040(4) 0.028(3) 0.038(4) 0.014(3) 0.006(3) 0.003(3)
C336 0.036(4) 0.029(3) 0.035(4) 0.014(3) 0.012(3) 0.008(3)
C341 0.036(4) 0.026(3) 0.025(3) 0.011(2) 0.003(3) 0.013(3)
C342 0.052(5) 0.041(4) 0.029(3) 0.021(3) 0.009(3) 0.019(3)
C343 0.081(7) 0.047(4) 0.023(3) 0.014(3) 0.002(4) 0.026(5)
C344 0.060(5) 0.026(3) 0.029(4) 0.002(3) -0.014(3) 0.013(3)
C345 0.034(4) 0.026(3) 0.057(5) 0.011(3) -0.013(4) 0.008(3)
C346 0.036(4) 0.033(3) 0.035(4) 0.010(3) 0.000(3) 0.009(3)
P4 0.0263(8) 0.0226(7) 0.0182(7) 0.0100(5) 0.0043(6) 0.0042(6)
C411 0.024(3) 0.028(3) 0.027(3) 0.015(2) 0.004(2) 0.004(2)
C412 0.037(4) 0.027(3) 0.034(3) 0.014(3) 0.003(3) 0.006(3)
C413 0.047(5) 0.027(3) 0.050(5) 0.017(3) 0.012(4) 0.012(3)
C414 0.031(4) 0.038(4) 0.059(5) 0.033(4) 0.008(3) 0.012(3)
C415 0.028(4) 0.034(3) 0.040(4) 0.021(3) 0.001(3) 0.004(3)
C416 0.028(3) 0.032(3) 0.030(3) 0.015(3) 0.002(3) 0.004(3)
C421 0.032(3) 0.027(3) 0.018(3) 0.010(2) 0.007(2) 0.011(3)
C422 0.037(4) 0.033(3) 0.026(3) 0.016(3) 0.006(3) 0.009(3)
C423 0.045(4) 0.041(4) 0.025(3) 0.017(3) 0.009(3) 0.020(3)
C424 0.043(4) 0.038(4) 0.024(3) 0.013(3) 0.000(3) 0.014(3)
C425 0.031(4) 0.035(3) 0.027(3) 0.009(3) 0.002(3) 0.009(3)
C426 0.032(3) 0.028(3) 0.018(3) 0.008(2) 0.004(2) 0.010(3)
C431 0.032(3) 0.022(3) 0.020(3) 0.009(2) 0.010(2) 0.002(2)
C432 0.037(4) 0.044(4) 0.024(3) 0.016(3) 0.009(3) 0.014(3)
C433 0.035(4) 0.036(4) 0.035(4) 0.012(3) 0.010(3) 0.013(3)
C434 0.026(3) 0.033(3) 0.034(3) 0.004(3) 0.013(3) -0.002(3)
C435 0.046(4) 0.028(3) 0.025(3) 0.006(2) 0.016(3) -0.005(3)
C436 0.030(3) 0.028(3) 0.021(3) 0.013(2) 0.004(2) 0.002(3)
C441 0.030(3) 0.025(3) 0.022(3) 0.012(2) 0.006(2) 0.006(3)
C442 0.047(5) 0.027(3) 0.043(4) 0.016(3) 0.022(4) 0.004(3)
C443 0.048(5) 0.047(4) 0.044(4) 0.022(4) 0.026(4) 0.010(4)
C444 0.038(4) 0.043(4) 0.032(4) 0.020(3) 0.002(3) -0.011(3)
C445 0.042(4) 0.028(3) 0.035(4) 0.015(3) 0.000(3) -0.002(3)
C446 0.029(4) 0.026(3) 0.031(3) 0.008(3) 0.000(3) 0.000(3)
N1A 0.045(5) 0.092(7) 0.097(8) 0.033(6) 0.002(5) 0.008(5)
C1A 0.066(7) 0.054(6) 0.078(7) 0.038(5) 0.010(6) 0.006(5)
C2A 0.042(5) 0.062(6) 0.070(6) 0.038(5) 0.006(5) 0.012(4)
N2B 0.081(5) 0.098(5) 0.101(5) 0.020(4) 0.047(4) 0.024(4)
C3B 0.045(5) 0.057(6) 0.116(9) 0.036(6) 0.040(6) 0.020(4)
C4B 0.045(5) 0.082(7) 0.066(6) 0.038(6) 0.029(5) 0.027(5)
N3C 0.069(7) 0.081(7) 0.093(8) 0.002(6) 0.008(6) 0.009(5)
C5C 0.079(8) 0.083(7) 0.061(6) 0.045(6) -0.002(6) 0.014(6)
C6C 0.040(5) 0.058(5) 0.070(6) 0.027(5) 0.015(4) 0.015(4)
N4D 0.072(5) 0.091(5) 0.096(5) 0.013(4) 0.039(4) 0.025(4)
C7D 0.086(6) 0.084(6) 0.121(6) 0.041(4) 0.044(5) 0.029(4)
C8D 0.036(5) 0.051(5) 0.061(6) 0.002(4) 0.021(4) 0.006(4)

loop_
_atom_type_symbol
_atom_type_description
_atom_type_scat_dispersion_real
_atom_type_scat_dispersion_imag
_atom_type_scat_source
C C 0.0033 0.0016 'International Tables Vol C Tables 4.2.6.8 and 6.1.1.4'
H H 0.0000 0.0000 'International Tables Vol C Tables 4.2.6.8 and 6.1.1.4'
N N 0.0061 0.0033 'International Tables Vol C Tables 4.2.6.8 and 6.1.1.4'
O O 0.0106 0.0060 'International Tables Vol C Tables 4.2.6.8 and 6.1.1.4'
P P 0.1023 0.0942 'International Tables Vol C Tables 4.2.6.8 and 6.1.1.4'
Si Si 0.0817 0.0704 'International Tables Vol C Tables 4.2.6.8 and 6.1.1.4'
W W -0.8490 6.8722 'International Tables Vol C Tables 4.2.6.8 and 6.1.1.4'

loop_
_geom_angle_atom_site_label_1
_geom_angle_atom_site_label_2
_geom_angle_atom_site_label_3
_geom_angle
_geom_angle_site_symmetry_1
_geom_angle_site_symmetry_3
_geom_angle_publ_flag
O5A W1A O1A 83.75(17) . . ?
O7A W1A O1A 85.42(18) . . ?
O7A W1A O5A 85.22(19) . . ?
O7A W1A O8A 92.30(19) . . ?
O7A W1A O9A 157.3(2) . . ?
O8A W1A O1A 74.11(17) . . ?
O8A W1A O5A 157.85(19) . . ?
O8A W1A O9A 88.83(18) . . ?
O9A W1A O1A 73.11(17) . . ?
O9A W1A O5A 85.26(19) . . ?
O1T W1A O1A 170.7(2) . . ?
O1T W1A O5A 101.5(2) . . ?
O1T W1A O7A 102.5(2) . . ?
O1T W1A O8A 100.5(2) . . ?
O1T W1A O9A 99.5(2) . . ?
O5A W2A O2A 86.10(17) . . ?
O5A W2A O6A 85.61(19) . . ?
O5A W2A O10A 93.2(2) . . ?
O5A W2A O11A 157.68(19) . . ?
O6A W2A O2A 83.01(16) . . ?
O6A W2A O11A 84.99(19) . . ?
O10A W2A O2A 74.46(17) . . ?
O10A W2A O6A 157.46(19) . . ?
O10A W2A O11A 87.9(2) . . ?
O11A W2A O2A 72.68(16) . . ?
O2T W2A O2A 170.4(2) . . ?
O2T W2A O5A 102.7(2) . . ?
O2T W2A O6A 101.1(2) . . ?
O2T W2A O10A 101.1(2) . . ?
O2T W2A O11A 98.9(2) . . ?
O6A W3A O3A 86.07(16) . . ?
O6A W3A O7A 86.13(19) . . ?
O6A W3A O12A 92.90(19) . . ?
O6A W3A O13A 157.52(18) . . ?
O7A W3A O3A 83.87(17) . . ?
O7A W3A O13A 85.19(18) . . ?
O12A W3A O3A 73.93(16) . . ?
O12A W3A O7A 157.79(19) . . ?
O12A W3A O13A 87.43(18) . . ?
O13A W3A O3A 72.41(15) . . ?
O3T W3A O3A 171.0(2) . . ?
O3T W3A O6A 101.4(2) . . ?
O3T W3A O7A 101.5(2) . . ?
O3T W3A O12A 100.5(2) . . ?
O3T W3A O13A 100.7(2) . . ?
O8A W4A O1A 73.05(16) . . ?
O8A W4A O19A 85.43(19) . . ?
O14A W4A O1A 73.77(16) . . ?
O14A W4A O8A 88.13(18) . . ?
O14A W4A O19A 157.46(19) . . ?
O14A W4A O20A 93.16(19) . . ?
O19A W4A O1A 83.70(16) . . ?
O20A W4A O1A 85.57(16) . . ?
O20A W4A O8A 157.33(19) . . ?
O20A W4A O19A 84.78(19) . . ?
O4T W4A O1A 171.3(2) . . ?
O4T W4A O8A 99.9(2) . . ?
O4T W4A O14A 101.4(2) . . ?
O4T W4A O19A 100.9(2) . . ?
O4T W4A O20A 102.0(2) . . ?
O9A W5A O1A 73.70(16) . . ?
O9A W5A O14A 87.67(18) . . ?
O9A W5A O21A 157.03(18) . . ?
O14A W5A O1A 72.57(15) . . ?
O15A W5A O1A 85.91(16) . . ?
O15A W5A O9A 91.6(2) . . ?
O15A W5A O14A 157.80(17) . . ?
O15A W5A O21A 86.51(18) . . ?
O21A W5A O1A 83.33(15) . . ?
O21A W5A O14A 85.62(17) . . ?
O5T W5A O1A 171.1(2) . . ?
O5T W5A O9A 101.3(2) . . ?
O5T W5A O14A 100.1(2) . . ?
O5T W5A O15A 101.8(2) . . ?
O5T W5A O21A 101.5(2) . . ?
O10A W6A O2A 73.02(16) . . ?
O15A W6A O2A 83.53(16) . . ?
O15A W6A O10A 85.1(2) . . ?
O16A W6A O2A 73.80(16) . . ?
O16A W6A O10A 88.0(2) . . ?
O16A W6A O15A 157.32(18) . . ?
O22A W6A O2A 86.21(16) . . ?
O22A W6A O10A 158.18(18) . . ?
O22A W6A O15A 85.99(19) . . ?
O22A W6A O16A 92.6(2) . . ?
O6T W6A O2A 169.4(2) . . ?
O6T W6A O10A 98.3(2) . . ?
O6T W6A O15A 102.0(2) . . ?
O6T W6A O16A 100.3(2) . . ?
O6T W6A O22A 103.0(2) . . ?
O11A W7A O2A 73.42(17) . . ?
O11A W7A O16A 87.39(19) . . ?
O11A W7A O23A 156.9(2) . . ?
O16A W7A O2A 72.31(16) . . ?
O17A W7A O2A 85.32(16) . . ?
O17A W7A O11A 93.11(19) . . ?
O17A W7A O16A 156.52(18) . . ?
O17A W7A O23A 85.38(18) . . ?
O23A W7A O2A 83.47(17) . . ?
O23A W7A O16A 85.06(19) . . ?
O7T W7A O2A 169.9(2) . . ?
O7T W7A O11A 100.7(2) . . ?
O7T W7A O16A 99.5(2) . . ?
O7T W7A O17A 103.4(2) . . ?
O7T W7A O23A 102.1(2) . . ?
O12A W8A O3A 73.53(16) . . ?
O17A W8A O3A 83.57(15) . . ?
O17A W8A O12A 85.80(17) . . ?
O18A W8A O3A 74.52(16) . . ?
O18A W8A O12A 88.27(19) . . ?
O18A W8A O17A 158.09(18) . . ?
O24A W8A O3A 86.50(17) . . ?
O24A W8A O12A 158.82(18) . . ?
O24A W8A O17A 85.00(18) . . ?
O24A W8A O18A 93.23(19) . . ?
O8T W8A O3A 169.9(2) . . ?
O8T W8A O12A 98.4(2) . . ?
O8T W8A O17A 102.1(2) . . ?
O8T W8A O18A 99.6(2) . . ?
O8T W8A O24A 102.2(2) . . ?
O13A W9A O3A 73.78(16) . . ?
O13A W9A O18A 88.07(19) . . ?
O13A W9A O19A 93.1(2) . . ?
O13A W9A O25A 157.31(17) . . ?
O18A W9A O3A 72.91(15) . . ?
O19A W9A O3A 86.72(16) . . ?
O19A W9A O18A 158.43(17) . . ?
O19A W9A O25A 85.46(19) . . ?
O25A W9A O3A 83.54(16) . . ?
O25A W9A O18A 85.27(19) . . ?
O9T W9A O3A 169.6(2) . . ?
O9T W9A O13A 100.2(2) . . ?
O9T W9A O18A 98.7(2) . . ?
O9T W9A O19A 102.2(2) . . ?
O9T W9A O25A 102.2(2) . . ?
O20A W10A O4A 83.77(16) . . ?
O20A W10A O26A 85.58(18) . . ?
O25A W10A O4A 86.28(17) . . ?
O25A W10A O20A 85.92(19) . . ?
O25A W10A O26A 158.35(19) . . ?
O25A W10A O28A 93.0(2) . . ?
O26A W10A O4A 73.03(16) . . ?
O28A W10A O4A 73.59(16) . . ?
O28A W10A O20A 157.35(18) . . ?
O28A W10A O26A 87.34(19) . . ?
O10T W10A O4A 169.9(2) . . ?
O10T W10A O20A 101.8(2) . . ?
O10T W10A O25A 102.3(2) . . ?
O10T W10A O26A 98.9(2) . . ?
O10T W10A O28A 100.5(2) . . ?
O21A W11A O4A 85.61(16) . . ?
O21A W11A O22A 85.72(18) . . ?
O21A W11A O26A 92.43(18) . . ?
O21A W11A O27A 157.82(19) . . ?
O22A W11A O4A 83.91(15) . . ?
O22A W11A O27A 85.51(19) . . ?
O26A W11A O4A 73.95(15) . . ?
O26A W11A O22A 157.86(18) . . ?
O26A W11A O27A 88.11(19) . . ?
O27A W11A O4A 73.22(16) . . ?
O11T W11A O4A 171.1(2) . . ?
O11T W11A O21A 101.3(2) . . ?
O11T W11A O22A 102.1(2) . . ?
O11T W11A O26A 99.9(2) . . ?
O11T W11A O27A 100.4(2) . . ?
O23A W12A O4A 86.05(17) . . ?
O23A W12A O24A 85.75(18) . . ?
O23A W12A O27A 92.69(19) . . ?
O23A W12A O28A 157.52(19) . . ?
O24A W12A O4A 83.57(16) . . ?
O27A W12A O4A 74.03(17) . . ?
O27A W12A O24A 157.6(2) . . ?
O27A W12A O28A 87.90(19) . . ?
O28A W12A O4A 72.50(16) . . ?
O28A W12A O24A 85.24(19) . . ?
O12T W12A O4A 169.8(2) . . ?
O12T W12A O23A 102.9(2) . . ?
O12T W12A O24A 101.8(2) . . ?
O12T W12A O27A 100.3(2) . . ?
O12T W12A O28A 99.1(2) . . ?
O1A Si1A O2A 109.4(2) . . ?
O1A Si1A O3A 109.1(3) . . ?
O2A Si1A O3A 109.5(2) . . ?
O4A Si1A O1A 109.6(3) . . ?
O4A Si1A O2A 110.1(3) . . ?
O4A Si1A O3A 109.2(2) . . ?
W1A O1A W4A 90.95(14) . . ?
W1A O1A W5A 90.92(14) . . ?
W5A O1A W4A 90.74(14) . . ?
Si1A O1A W1A 125.0(2) . . ?
Si1A O1A W4A 125.0(2) . . ?
Si1A O1A W5A 123.9(2) . . ?
W2A O2A W7A 91.41(14) . . ?
W6A O2A W2A 91.06(13) . . ?
W6A O2A W7A 91.24(14) . . ?
Si1A O2A W2A 124.9(2) . . ?
Si1A O2A W6A 124.3(2) . . ?
Si1A O2A W7A 124.0(2) . . ?
W3A O3A W9A 91.44(13) . . ?
W8A O3A W3A 91.40(14) . . ?
W8A O3A W9A 91.24(13) . . ?
Si1A O3A W3A 123.8(2) . . ?
Si1A O3A W8A 124.5(2) . . ?
Si1A O3A W9A 124.5(2) . . ?
W10A O4A W11A 91.39(13) . . ?
W10A O4A W12A 91.44(13) . . ?
W11A O4A W12A 90.88(13) . . ?
Si1A O4A W10A 124.6(2) . . ?
Si1A O4A W11A 124.2(2) . . ?
Si1A O4A W12A 124.3(2) . . ?
W2A O5A W1A 151.7(3) . . ?
W3A O6A W2A 151.3(3) . . ?
W1A O7A W3A 151.4(2) . . ?
W1A O8A W4A 121.8(2) . . ?
W5A O9A W1A 122.2(2) . . ?
W2A O10A W6A 121.5(2) . . ?
W7A O11A W2A 122.5(2) . . ?
W3A O12A W8A 121.1(2) . . ?
W9A O13A W3A 122.4(2) . . ?
W4A O14A W5A 122.9(2) . . ?
W5A O15A W6A 150.5(2) . . ?
W6A O16A W7A 122.6(2) . . ?
W7A O17A W8A 152.4(2) . . ?
W8A O18A W9A 121.3(2) . . ?
W9A O19A W4A 151.4(2) . . ?
W4A O20A W10A 151.7(3) . . ?
W11A O21A W5A 151.4(2) . . ?
W6A O22A W11A 151.4(3) . . ?
W12A O23A W7A 151.5(2) . . ?
W8A O24A W12A 151.1(2) . . ?
W10A O25A W9A 151.0(2) . . ?
W11A O26A W10A 121.6(2) . . ?
W12A O27A W11A 121.9(2) . . ?
W10A O28A W12A 122.5(2) . . ?
O5B W1B O1B 84.9(4) . . ?
O5B W1B O7B 84.5(5) . . ?
O5B W1B O8B 158.2(6) . . ?
O7B W1B O1B 83.8(4) . . ?
O8B W1B O1B 73.9(4) . . ?
O8B W1B O7B 87.9(5) . . ?
O9B W1B O1B 73.8(4) . . ?
O9B W1B O5B 89.8(6) . . ?
O9B W1B O7B 157.2(6) . . ?
O9B W1B O8B 89.4(5) . . ?
O1U W1B O1B 171.8(7) . . ?
O1U W1B O5B 102.1(7) . . ?
O1U W1B O7B 101.2(7) . . ?
O1U W1B O8B 99.5(7) . . ?
O1U W1B O9B 101.6(7) . . ?
O5B W2B O2B 84.5(4) . . ?
O5B W2B O10B 87.5(5) . . ?
O6B W2B O2B 85.6(4) . . ?
O6B W2B O5B 86.3(5) . . ?
O6B W2B O10B 158.8(5) . . ?
O6B W2B O11B 90.5(5) . . ?
O10B W2B O2B 73.6(4) . . ?
O11B W2B O2B 73.9(4) . . ?
O11B W2B O5B 158.4(5) . . ?
O11B W2B O10B 87.9(5) . . ?
O2U W2B O2B 170.3(7) . . ?
O2U W2B O5B 100.9(7) . . ?
O2U W2B O6B 102.6(7) . . ?
O2U W2B O10B 98.5(7) . . ?
O2U W2B O11B 100.6(7) . . ?
O6B W3B O3B 85.1(4) . . ?
O6B W3B O7B 86.2(5) . . ?
O6B W3B O12B 89.0(5) . . ?
O6B W3B O13B 157.6(6) . . ?
O7B W3B O3B 84.8(5) . . ?
O7B W3B O12B 158.2(6) . . ?
O7B W3B O13B 88.7(6) . . ?
O12B W3B O3B 73.7(4) . . ?
O12B W3B O13B 87.7(5) . . ?
O13B W3B O3B 72.7(4) . . ?
O3U W3B O3B 171.1(7) . . ?
O3U W3B O6B 101.0(7) . . ?
O3U W3B O7B 101.9(7) . . ?
O3U W3B O12B 99.8(7) . . ?
O3U W3B O13B 101.4(7) . . ?
O8B W4B O1B 74.4(4) . . ?
O8B W4B O14B 88.3(5) . . ?
O8B W4B O19B 91.3(5) . . ?
O8B W4B O20B 158.2(5) . . ?
O14B W4B O1B 73.1(4) . . ?
O14B W4B O20B 87.4(5) . . ?
O19B W4B O1B 85.9(4) . . ?
O19B W4B O14B 158.3(5) . . ?
O19B W4B O20B 85.0(5) . . ?
O20B W4B O1B 83.9(4) . . ?
O4U W4B O1B 171.1(7) . . ?
O4U W4B O8B 102.1(7) . . ?
O4U W4B O14B 98.7(6) . . ?
O4U W4B O19B 102.5(7) . . ?
O4U W4B O20B 99.7(7) . . ?
O9B W5B O1B 72.9(4) . . ?
O14B W5B O1B 73.3(4) . . ?
O14B W5B O9B 87.7(5) . . ?
O14B W5B O15B 157.5(6) . . ?
O15B W5B O1B 84.2(4) . . ?
O15B W5B O9B 86.6(5) . . ?
O21B W5B O1B 85.0(4) . . ?
O21B W5B O9B 157.4(6) . . ?
O21B W5B O14B 90.6(5) . . ?
O21B W5B O15B 86.4(5) . . ?
O5U W5B O1B 170.9(7) . . ?
O5U W5B O9B 99.5(7) . . ?
O5U W5B O14B 101.8(7) . . ?
O5U W5B O15B 100.6(7) . . ?
O5U W5B O21B 102.9(7) . . ?
O10B W6B O2B 73.6(4) . . ?
O10B W6B O16B 88.3(5) . . ?
O10B W6B O22B 157.9(5) . . ?
O15B W6B O2B 85.4(4) . . ?
O15B W6B O10B 90.3(6) . . ?
O15B W6B O16B 158.0(5) . . ?
O15B W6B O22B 85.6(5) . . ?
O16B W6B O2B 73.1(4) . . ?
O16B W6B O22B 87.4(6) . . ?
O22B W6B O2B 84.5(4) . . ?
O6U W6B O2B 169.7(7) . . ?
O6U W6B O10B 100.6(7) . . ?
O6U W6B O15B 103.3(7) . . ?
O6U W6B O16B 98.6(7) . . ?
O6U W6B O22B 101.5(7) . . ?
O11B W7B O2B 73.2(4) . . ?
O11B W7B O17B 87.5(5) . . ?
O16B W7B O2B 73.6(4) . . ?
O16B W7B O11B 88.9(5) . . ?
O16B W7B O17B 156.9(5) . . ?
O16B W7B O23B 90.9(5) . . ?
O17B W7B O2B 83.5(4) . . ?
O23B W7B O2B 85.3(4) . . ?
O23B W7B O11B 157.7(5) . . ?
O23B W7B O17B 83.9(5) . . ?
O7U W7B O2B 170.9(7) . . ?
O7U W7B O11B 98.8(7) . . ?
O7U W7B O16B 102.4(7) . . ?
O7U W7B O17B 100.7(6) . . ?
O7U W7B O23B 103.1(7) . . ?
O12B W8B O3B 74.3(4) . . ?
O12B W8B O18B 88.7(5) . . ?
O12B W8B O24B 159.0(6) . . ?
O17B W8B O3B 84.7(4) . . ?
O17B W8B O12B 90.1(5) . . ?
O17B W8B O18B 158.2(6) . . ?
O17B W8B O24B 85.0(5) . . ?
O18B W8B O3B 74.0(4) . . ?
O24B W8B O3B 84.9(5) . . ?
O24B W8B O18B 88.3(6) . . ?
O8U W8B O3B 170.6(7) . . ?
O8U W8B O12B 100.2(7) . . ?
O8U W8B O17B 103.0(7) . . ?
O8U W8B O18B 98.6(7) . . ?
O8U W8B O24B 100.8(7) . . ?
O13B W9B O3B 73.1(4) . . ?
O13B W9B O19B 88.0(5) . . ?
O18B W9B O3B 73.7(4) . . ?
O18B W9B O13B 88.0(5) . . ?
O18B W9B O19B 158.9(5) . . ?
O19B W9B O3B 85.3(4) . . ?
O25B W9B O3B 85.4(4) . . ?
O25B W9B O13B 157.9(5) . . ?
O25B W9B O18B 90.3(5) . . ?
O25B W9B O19B 85.7(5) . . ?
O9U W9B O3B 169.6(7) . . ?
O9U W9B O13B 98.5(7) . . ?
O9U W9B O18B 100.3(7) . . ?
O9U W9B O19B 100.7(7) . . ?
O9U W9B O25B 103.4(7) . . ?
O20B W10B O4B 86.0(4) . . ?
O20B W10B O25B 85.7(5) . . ?
O20B W10B O26B 91.0(5) . . ?
O20B W10B O28B 158.9(5) . . ?
O25B W10B O4B 85.0(4) . . ?
O25B W10B O28B 87.7(5) . . ?
O26B W10B O4B 74.9(4) . . ?
O26B W10B O25B 159.8(5) . . ?
O26B W10B O28B 88.3(5) . . ?
O28B W10B O4B 73.5(4) . . ?
O10U W10B O4B 170.4(7) . . ?
O10U W10B O20B 102.7(7) . . ?
O10U W10B O25B 99.7(6) . . ?
O10U W10B O26B 100.5(7) . . ?
O10U W10B O28B 98.1(7) . . ?
O21B W11B O4B 85.0(5) . . ?
O21B W11B O22B 86.0(5) . . ?
O21B W11B O26B 89.2(6) . . ?
O21B W11B O27B 157.6(6) . . ?
O22B W11B O4B 84.9(5) . . ?
O22B W11B O26B 158.6(6) . . ?
O22B W11B O27B 88.7(6) . . ?
O26B W11B O4B 73.9(4) . . ?
O26B W11B O27B 87.9(5) . . ?
O27B W11B O4B 72.9(4) . . ?
O11U W11B O4B 170.3(7) . . ?
O11U W11B O21B 101.7(7) . . ?
O11U W11B O22B 102.4(7) . . ?
O11U W11B O26B 98.9(7) . . ?
O11U W11B O27B 100.7(7) . . ?
O23B W12B O4B 84.5(4) . . ?
O23B W12B O27B 87.6(5) . . ?
O24B W12B O4B 85.6(4) . . ?
O24B W12B O23B 86.4(5) . . ?
O24B W12B O27B 157.9(5) . . ?
O24B W12B O28B 90.2(5) . . ?
O27B W12B O4B 72.7(4) . . ?
O28B W12B O4B 73.1(4) . . ?
O28B W12B O23B 157.6(5) . . ?
O28B W12B O27B 87.4(5) . . ?
O12U W12B O4B 169.3(7) . . ?
O12U W12B O23B 101.6(7) . . ?
O12U W12B O24B 103.5(7) . . ?
O12U W12B O27B 98.6(7) . . ?
O12U W12B O28B 100.7(7) . . ?
O1B Si1B O3B 109.5(6) . . ?
O2B Si1B O1B 109.4(6) . . ?
O2B Si1B O3B 109.5(6) . . ?
O4B Si1B O1B 109.4(6) . . ?
O4B Si1B O2B 110.1(6) . . ?
O4B Si1B O3B 108.9(6) . . ?
W1B O1B W4B 90.0(3) . . ?
W1B O1B W5B 91.0(3) . . ?
W4B O1B W5B 91.0(3) . . ?
Si1B O1B W1B 125.1(5) . . ?
Si1B O1B W4B 125.0(5) . . ?
Si1B O1B W5B 124.4(5) . . ?
W2B O2B W6B 91.3(3) . . ?
W2B O2B W7B 91.0(3) . . ?
W6B O2B W7B 90.4(3) . . ?
Si1B O2B W2B 124.7(5) . . ?
Si1B O2B W6B 124.4(5) . . ?
Si1B O2B W7B 124.7(5) . . ?
W8B O3B W3B 90.8(4) . . ?
W8B O3B W9B 90.9(3) . . ?
W9B O3B W3B 91.8(3) . . ?
Si1B O3B W3B 123.8(5) . . ?
Si1B O3B W8B 125.1(5) . . ?
Si1B O3B W9B 124.4(5) . . ?
W10B O4B W11B 90.2(3) . . ?
W10B O4B W12B 91.4(3) . . ?
W11B O4B W12B 92.1(3) . . ?
Si1B O4B W10B 124.9(5) . . ?
Si1B O4B W11B 124.1(5) . . ?
Si1B O4B W12B 124.1(5) . . ?
W1B O5B W2B 151.3(7) . . ?
W2B O6B W3B 151.2(7) . . ?
W3B O7B W1B 151.6(7) . . ?
W4B O8B W1B 121.6(6) . . ?
W1B O9B W5B 122.2(6) . . ?
W6B O10B W2B 121.5(6) . . ?
W2B O11B W7B 121.9(5) . . ?
W8B O12B W3B 121.3(6) . . ?
W9B O13B W3B 122.4(6) . . ?
W5B O14B W4B 122.6(5) . . ?
W6B O15B W5B 150.6(7) . . ?
W7B O16B W6B 122.8(6) . . ?
W8B O17B W7B 152.2(7) . . ?
W9B O18B W8B 121.3(6) . . ?
W4B O19B W9B 151.5(7) . . ?
W10B O20B W4B 151.1(7) . . ?
W11B O21B W5B 151.9(7) . . ?
W11B O22B W6B 150.7(7) . . ?
W7B O23B W12B 152.2(7) . . ?
W12B O24B W8B 150.8(7) . . ?
W9B O25B W10B 150.5(7) . . ?
W10B O26B W11B 121.0(5) . . ?
W11B O27B W12B 122.3(6) . . ?
W12B O28B W10B 121.9(6) . . ?
C111 P1 C131 107.4(3) . . ?
C121 P1 C111 109.0(3) . . ?
C121 P1 C131 110.2(3) . . ?
C121 P1 C141 110.5(3) . . ?
C141 P1 C111 111.6(3) . . ?
C141 P1 C131 108.0(3) . . ?
C112 C111 P1 120.7(6) . . ?
C112 C111 C116 119.2(7) . . ?
C116 C111 P1 119.7(5) . . ?
C111 C112 H112 119.8 . . ?
C113 C112 C111 120.5(8) . . ?
C113 C112 H112 119.8 . . ?
C112 C113 H113 119.9 . . ?
C114 C113 C112 120.2(8) . . ?
C114 C113 H113 119.9 . . ?
C113 C114 H114 119.8 . . ?
C113 C114 C115 120.4(8) . . ?
C115 C114 H114 119.8 . . ?
C114 C115 H115 120.4 . . ?
C116 C115 C114 119.3(8) . . ?
C116 C115 H115 120.4 . . ?
C111 C116 H116 119.8 . . ?
C115 C116 C111 120.4(7) . . ?
C115 C116 H116 119.8 . . ?
C122 C121 P1 120.1(6) . . ?
C126 C121 P1 119.9(6) . . ?
C126 C121 C122 120.0(8) . . ?
C121 C122 H122 120.4 . . ?
C121 C122 C123 119.1(9) . . ?
C123 C122 H122 120.4 . . ?
C122 C123 H123 120.2 . . ?
C124 C123 C122 119.6(9) . . ?
C124 C123 H123 120.2 . . ?
C123 C124 H124 119.4 . . ?
C123 C124 C125 121.3(9) . . ?
C125 C124 H124 119.4 . . ?
C124 C125 H125 120.2 . . ?
C124 C125 C126 119.7(10) . . ?
C126 C125 H125 120.2 . . ?
C121 C126 C125 120.3(8) . . ?
C121 C126 H126 119.8 . . ?
C125 C126 H126 119.8 . . ?
C132 C131 P1 119.7(5) . . ?
C132 C131 C136 121.1(6) . . ?
C136 C131 P1 119.2(5) . . ?
C131 C132 H132 120.1 . . ?
C131 C132 C133 119.9(7) . . ?
C133 C132 H132 120.1 . . ?
C132 C133 H133 120.1 . . ?
C132 C133 C134 119.8(7) . . ?
C134 C133 H133 120.1 . . ?
C133 C134 H134 120.0 . . ?
C135 C134 C133 120.0(6) . . ?
C135 C134 H134 120.0 . . ?
C134 C135 H135 119.4 . . ?
C134 C135 C136 121.1(7) . . ?
C136 C135 H135 119.4 . . ?
C131 C136 H136 121.0 . . ?
C135 C136 C131 117.9(7) . . ?
C135 C136 H136 121.0 . . ?
C142 C141 P1 119.4(6) . . ?
C146 C141 P1 120.6(5) . . ?
C146 C141 C142 120.0(7) . . ?
C141 C142 H142 120.0 . . ?
C143 C142 C141 119.9(8) . . ?
C143 C142 H142 120.0 . . ?
C142 C143 H143 119.8 . . ?
C144 C143 C142 120.5(8) . . ?
C144 C143 H143 119.8 . . ?
C143 C144 H144 119.7 . . ?
C143 C144 C145 120.7(8) . . ?
C145 C144 H144 119.7 . . ?
C144 C145 H145 120.3 . . ?
C146 C145 C144 119.4(8) . . ?
C146 C145 H145 120.3 . . ?
C141 C146 C145 119.5(7) . . ?
C141 C146 H146 120.2 . . ?
C145 C146 H146 120.2 . . ?
C221 P2 C211 107.8(3) . . ?
C231 P2 C211 111.8(3) . . ?
C231 P2 C221 108.1(3) . . ?
C231 P2 C241 109.0(3) . . ?
C241 P2 C211 110.8(3) . . ?
C241 P2 C221 109.2(3) . . ?
C212 C211 P2 120.0(6) . . ?
C216 C211 P2 119.6(6) . . ?
C216 C211 C212 120.4(7) . . ?
C211 C212 H212 120.5 . . ?
C211 C212 C213 119.1(8) . . ?
C213 C212 H212 120.5 . . ?
C212 C213 H213 119.7 . . ?
C214 C213 C212 120.7(9) . . ?
C214 C213 H213 119.7 . . ?
C213 C214 H214 119.8 . . ?
C213 C214 C215 120.4(8) . . ?
C215 C214 H214 119.8 . . ?
C214 C215 H215 120.1 . . ?
C214 C215 C216 119.8(9) . . ?
C216 C215 H215 120.1 . . ?
C211 C216 C215 119.5(9) . . ?
C211 C216 H216 120.2 . . ?
C215 C216 H216 120.2 . . ?
C222 C221 P2 119.8(5) . . ?
C226 C221 P2 120.2(6) . . ?
C226 C221 C222 119.6(6) . . ?
C221 C222 H222 120.4 . . ?
C223 C222 C221 119.3(8) . . ?
C223 C222 H222 120.4 . . ?
C222 C223 H223 119.7 . . ?
C224 C223 C222 120.6(8) . . ?
C224 C223 H223 119.7 . . ?
C223 C224 H224 119.2 . . ?
C223 C224 C225 121.6(7) . . ?
C225 C224 H224 119.2 . . ?
C224 C225 H225 121.2 . . ?
C224 C225 C226 117.6(8) . . ?
C226 C225 H225 121.2 . . ?
C221 C226 C225 121.3(8) . . ?
C221 C226 H226 119.4 . . ?
C225 C226 H226 119.4 . . ?
C232 C231 P2 119.4(5) . . ?
C236 C231 P2 121.7(5) . . ?
C236 C231 C232 118.9(7) . . ?
C231 C232 H232 119.8 . . ?
C233 C232 C231 120.4(7) . . ?
C233 C232 H232 119.8 . . ?
C232 C233 H233 119.9 . . ?
C232 C233 C234 120.2(7) . . ?
C234 C233 H233 119.9 . . ?
C233 C234 H234 119.6 . . ?
C233 C234 C235 120.8(8) . . ?
C235 C234 H234 119.6 . . ?
C234 C235 H235 120.5 . . ?
C236 C235 C234 119.0(7) . . ?
C236 C235 H235 120.5 . . ?
C231 C236 H236 119.7 . . ?
C235 C236 C231 120.7(7) . . ?
C235 C236 H236 119.7 . . ?
C242 C241 P2 118.9(5) . . ?
C242 C241 C246 120.4(7) . . ?
C246 C241 P2 120.6(6) . . ?
C241 C242 H242 120.3 . . ?
C241 C242 C243 119.3(7) . . ?
C243 C242 H242 120.3 . . ?
C242 C243 H243 119.7 . . ?
C244 C243 C242 120.7(8) . . ?
C244 C243 H243 119.7 . . ?
C243 C244 H244 120.5 . . ?
C243 C244 C245 119.0(8) . . ?
C245 C244 H244 120.5 . . ?
C244 C245 H245 119.5 . . ?
C246 C245 C244 121.1(8) . . ?
C246 C245 H245 119.5 . . ?
C241 C246 H246 120.2 . . ?
C245 C246 C241 119.5(8) . . ?
C245 C246 H246 120.2 . . ?
C311 P3 C321 110.4(3) . . ?
C311 P3 C331 107.9(3) . . ?
C311 P3 C341 109.2(3) . . ?
C321 P3 C341 106.0(3) . . ?
C331 P3 C321 112.3(3) . . ?
C331 P3 C341 111.1(3) . . ?
C312 C311 P3 120.5(5) . . ?
C316 C311 P3 120.6(5) . . ?
C316 C311 C312 118.9(6) . . ?
C311 C312 H312 119.6 . . ?
C313 C312 C311 120.8(6) . . ?
C313 C312 H312 119.6 . . ?
C312 C313 H313 119.6 . . ?
C312 C313 C314 120.7(7) . . ?
C314 C313 H313 119.6 . . ?
C313 C314 H314 120.3 . . ?
C313 C314 C315 119.3(7) . . ?
C315 C314 H314 120.3 . . ?
C314 C315 H315 119.6 . . ?
C316 C315 C314 120.8(7) . . ?
C316 C315 H315 119.6 . . ?
C311 C316 H316 120.3 . . ?
C315 C316 C311 119.4(6) . . ?
C315 C316 H316 120.3 . . ?
C322 C321 P3 117.8(5) . . ?
C326 C321 P3 120.9(5) . . ?
C326 C321 C322 120.9(6) . . ?
C321 C322 H322 120.7 . . ?
C323 C322 C321 118.6(7) . . ?
C323 C322 H322 120.7 . . ?
C322 C323 H323 119.7 . . ?
C322 C323 C324 120.7(7) . . ?
C324 C323 H323 119.7 . . ?
C323 C324 H324 120.1 . . ?
C325 C324 C323 119.8(7) . . ?
C325 C324 H324 120.1 . . ?
C324 C325 H325 119.6 . . ?
C324 C325 C326 120.8(7) . . ?
C326 C325 H325 119.6 . . ?
C321 C326 C325 119.2(7) . . ?
C321 C326 H326 120.4 . . ?
C325 C326 H326 120.4 . . ?
C332 C331 P3 117.8(5) . . ?
C336 C331 P3 123.1(6) . . ?
C336 C331 C332 119.1(7) . . ?
C331 C332 H332 120.0 . . ?
C331 C332 C333 119.9(7) . . ?
C333 C332 H332 120.0 . . ?
C332 C333 H333 119.7 . . ?
C334 C333 C332 120.5(8) . . ?
C334 C333 H333 119.7 . . ?
C333 C334 H334 120.4 . . ?
C333 C334 C335 119.2(7) . . ?
C335 C334 H334 120.4 . . ?
C334 C335 H335 119.4 . . ?
C334 C335 C336 121.1(7) . . ?
C336 C335 H335 119.4 . . ?
C331 C336 H336 120.0 . . ?
C335 C336 C331 120.1(7) . . ?
C335 C336 H336 120.0 . . ?
C342 C341 P3 122.3(6) . . ?
C342 C341 C346 119.9(7) . . ?
C346 C341 P3 117.6(5) . . ?
C341 C342 H342 120.2 . . ?
C341 C342 C343 119.6(8) . . ?
C343 C342 H342 120.2 . . ?
C342 C343 H343 120.1 . . ?
C344 C343 C342 119.8(8) . . ?
C344 C343 H343 120.1 . . ?
C343 C344 H344 119.7 . . ?
C345 C344 C343 120.6(7) . . ?
C345 C344 H344 119.7 . . ?
C344 C345 H345 120.0 . . ?
C346 C345 C344 119.9(8) . . ?
C346 C345 H345 120.0 . . ?
C341 C346 H346 120.0 . . ?
C345 C346 C341 120.0(8) . . ?
C345 C346 H346 120.0 . . ?
C421 P4 C411 108.5(3) . . ?
C421 P4 C441 111.3(3) . . ?
C431 P4 C411 111.6(3) . . ?
C431 P4 C421 105.8(3) . . ?
C431 P4 C441 112.2(3) . . ?
C441 P4 C411 107.4(3) . . ?
C412 C411 P4 120.4(5) . . ?
C412 C411 C416 119.8(6) . . ?
C416 C411 P4 119.7(5) . . ?
C411 C412 H412 120.1 . . ?
C413 C412 C411 119.8(7) . . ?
C413 C412 H412 120.1 . . ?
C412 C413 H413 119.9 . . ?
C412 C413 C414 120.3(7) . . ?
C414 C413 H413 119.9 . . ?
C413 C414 H414 119.9 . . ?
C415 C414 C413 120.3(7) . . ?
C415 C414 H414 119.9 . . ?
C414 C415 H415 119.9 . . ?
C416 C415 C414 120.3(7) . . ?
C416 C415 H415 119.9 . . ?
C411 C416 H416 120.2 . . ?
C415 C416 C411 119.6(6) . . ?
C415 C416 H416 120.2 . . ?
C422 C421 P4 122.8(6) . . ?
C422 C421 C426 120.2(6) . . ?
C426 C421 P4 117.0(5) . . ?
C421 C422 H422 120.1 . . ?
C421 C422 C423 119.8(7) . . ?
C423 C422 H422 120.1 . . ?
C422 C423 H423 120.4 . . ?
C424 C423 C422 119.2(6) . . ?
C424 C423 H423 120.4 . . ?
C423 C424 H424 119.5 . . ?
C425 C424 C423 121.0(7) . . ?
C425 C424 H424 119.5 . . ?
C424 C425 H425 120.2 . . ?
C424 C425 C426 119.6(7) . . ?
C426 C425 H425 120.2 . . ?
C421 C426 H426 119.9 . . ?
C425 C426 C421 120.2(6) . . ?
C425 C426 H426 119.9 . . ?
C432 C431 P4 118.7(5) . . ?
C436 C431 P4 121.4(5) . . ?
C436 C431 C432 119.5(6) . . ?
C431 C432 H432 119.9 . . ?
C431 C432 C433 120.2(7) . . ?
C433 C432 H432 119.9 . . ?
C432 C433 H433 120.4 . . ?
C434 C433 C432 119.2(7) . . ?
C434 C433 H433 120.4 . . ?
C433 C434 H434 119.3 . . ?
C433 C434 C435 121.4(6) . . ?
C435 C434 H434 119.3 . . ?
C434 C435 H435 119.9 . . ?
C434 C435 C436 120.1(7) . . ?
C436 C435 H435 119.9 . . ?
C431 C436 H436 120.2 . . ?
C435 C436 C431 119.5(7) . . ?
C435 C436 H436 120.2 . . ?
C442 C441 P4 118.6(5) . . ?
C442 C441 C446 119.3(7) . . ?
C446 C441 P4 122.1(5) . . ?
C441 C442 H442 119.5 . . ?
C443 C442 C441 121.0(7) . . ?
C443 C442 H442 119.5 . . ?
C442 C443 H443 120.1 . . ?
C442 C443 C444 119.7(8) . . ?
C444 C443 H443 120.1 . . ?
C443 C444 H444 119.9 . . ?
C445 C444 C443 120.1(7) . . ?
C445 C444 H444 119.9 . . ?
C444 C445 H445 120.0 . . ?
C444 C445 C446 120.1(7) . . ?
C446 C445 H445 120.0 . . ?
C441 C446 C445 119.7(7) . . ?
C441 C446 H446 120.1 . . ?
C445 C446 H446 120.1 . . ?
H1AA C1A H1AB 109.5 . . ?
H1AA C1A H1AC 109.5 . . ?
H1AB C1A H1AC 109.5 . . ?
C2A C1A H1AA 109.5 . . ?
C2A C1A H1AB 109.5 . . ?
C2A C1A H1AC 109.5 . . ?
N1A C2A C1A 178.6(13) . . ?
H3BA C3B H3BB 109.5 . . ?
H3BA C3B H3BC 109.5 . . ?
H3BB C3B H3BC 109.5 . . ?
C4B C3B H3BA 109.5 . . ?
C4B C3B H3BB 109.5 . . ?
C4B C3B H3BC 109.5 . . ?
N2B C4B C3B 177.0(14) . . ?
H5CA C5C H5CB 109.5 . . ?
H5CA C5C H5CC 109.5 . . ?
H5CB C5C H5CC 109.5 . . ?
C6C C5C H5CA 109.5 . . ?
C6C C5C H5CB 109.5 . . ?
C6C C5C H5CC 109.5 . . ?
N3C C6C C5C 176.4(13) . . ?
H7DA C7D H7DB 109.5 . . ?
H7DA C7D H7DC 109.5 . . ?
H7DB C7D H7DC 109.5 . . ?
C8D C7D H7DA 109.5 . . ?
C8D C7D H7DB 109.5 . . ?
C8D C7D H7DC 109.5 . . ?
N4D C8D C7D 177.4(15) . . ?

loop_
_geom_bond_atom_site_label_1
_geom_bond_atom_site_label_2
_geom_bond_distance
_geom_bond_site_symmetry_2
_geom_bond_publ_flag
W1A O1A 2.357(4) . ?
W1A O5A 1.950(5) . ?
W1A O7A 1.887(5) . ?
W1A O8A 1.898(4) . ?
W1A O9A 1.942(5) . ?
W1A O1T 1.711(5) . ?
W2A O2A 2.352(4) . ?
W2A O5A 1.872(5) . ?
W2A O6A 1.946(4) . ?
W2A O10A 1.880(4) . ?
W2A O11A 1.959(5) . ?
W2A O2T 1.702(5) . ?
W3A O3A 2.352(4) . ?
W3A O6A 1.873(4) . ?
W3A O7A 1.934(5) . ?
W3A O12A 1.902(5) . ?
W3A O13A 1.965(4) . ?
W3A O3T 1.701(5) . ?
W4A O1A 2.363(4) . ?
W4A O8A 1.952(5) . ?
W4A O14A 1.876(4) . ?
W4A O19A 1.955(4) . ?
W4A O20A 1.887(5) . ?
W4A O4T 1.711(5) . ?
W5A O1A 2.361(4) . ?
W5A O9A 1.899(5) . ?
W5A O14A 1.951(4) . ?
W5A O15A 1.882(4) . ?
W5A O21A 1.944(4) . ?
W5A O5T 1.706(5) . ?
W6A O2A 2.351(4) . ?
W6A O10A 1.967(5) . ?
W6A O15A 1.941(5) . ?
W6A O16A 1.887(5) . ?
W6A O22A 1.882(4) . ?
W6A O6T 1.709(4) . ?
W7A O2A 2.367(4) . ?
W7A O11A 1.893(5) . ?
W7A O16A 1.956(4) . ?
W7A O17A 1.880(4) . ?
W7A O23A 1.940(4) . ?
W7A O7T 1.710(5) . ?
W8A O3A 2.335(4) . ?
W8A O12A 1.950(4) . ?
W8A O17A 1.940(4) . ?
W8A O18A 1.887(4) . ?
W8A O24A 1.879(4) . ?
W8A O8T 1.703(5) . ?
W9A O3A 2.354(4) . ?
W9A O13A 1.879(4) . ?
W9A O18A 1.957(4) . ?
W9A O19A 1.881(4) . ?
W9A O25A 1.943(4) . ?
W9A O9T 1.701(4) . ?
W10A O4A 2.349(4) . ?
W10A O20A 1.936(5) . ?
W10A O25A 1.876(4) . ?
W10A O26A 1.960(4) . ?
W10A O28A 1.894(5) . ?
W10A O10T 1.711(5) . ?
W11A O4A 2.355(4) . ?
W11A O21A 1.869(4) . ?
W11A O22A 1.940(4) . ?
W11A O26A 1.896(4) . ?
W11A O27A 1.946(5) . ?
W11A O11T 1.707(5) . ?
W12A O4A 2.357(4) . ?
W12A O23A 1.876(4) . ?
W12A O24A 1.951(4) . ?
W12A O27A 1.895(4) . ?
W12A O28A 1.950(4) . ?
W12A O12T 1.697(5) . ?
Si1A O1A 1.616(5) . ?
Si1A O2A 1.621(5) . ?
Si1A O3A 1.630(5) . ?
Si1A O4A 1.615(5) . ?
W1B O1B 2.355(9) . ?
W1B O5B 1.919(10) . ?
W1B O7B 1.932(10) . ?
W1B O8B 1.922(10) . ?
W1B O9B 1.898(10) . ?
W1B O1U 1.710(10) . ?
W2B O2B 2.342(9) . ?
W2B O5B 1.921(9) . ?
W2B O6B 1.884(9) . ?
W2B O10B 1.930(10) . ?
W2B O11B 1.908(10) . ?
W2B O2U 1.710(10) . ?
W3B O3B 2.353(10) . ?
W3B O6B 1.898(10) . ?
W3B O7B 1.910(10) . ?
W3B O12B 1.922(10) . ?
W3B O13B 1.937(10) . ?
W3B O3U 1.699(10) . ?
W4B O1B 2.355(8) . ?
W4B O8B 1.893(10) . ?
W4B O14B 1.926(9) . ?
W4B O19B 1.896(9) . ?
W4B O20B 1.943(9) . ?
W4B O4U 1.720(10) . ?
W5B O1B 2.361(9) . ?
W5B O9B 1.943(10) . ?
W5B O14B 1.908(10) . ?
W5B O15B 1.928(10) . ?
W5B O21B 1.896(9) . ?
W5B O5U 1.706(10) . ?
W6B O2B 2.352(9) . ?
W6B O10B 1.918(10) . ?
W6B O15B 1.896(10) . ?
W6B O16B 1.924(10) . ?
W6B O22B 1.933(10) . ?
W6B O6U 1.708(9) . ?
W7B O2B 2.358(8) . ?
W7B O11B 1.926(10) . ?
W7B O16B 1.885(9) . ?
W7B O17B 1.954(9) . ?
W7B O23B 1.897(9) . ?
W7B O7U 1.715(10) . ?
W8B O3B 2.337(9) . ?
W8B O12B 1.909(10) . ?
W8B O17B 1.909(10) . ?
W8B O18B 1.918(10) . ?
W8B O24B 1.918(10) . ?
W8B O8U 1.701(10) . ?
W9B O3B 2.351(8) . ?
W9B O13B 1.919(10) . ?
W9B O18B 1.915(10) . ?
W9B O19B 1.920(9) . ?
W9B O25B 1.895(9) . ?
W9B O9U 1.704(9) . ?
W10B O4B 2.329(9) . ?
W10B O20B 1.889(10) . ?
W10B O25B 1.930(9) . ?
W10B O26B 1.901(10) . ?
W10B O28B 1.931(10) . ?
W10B O10U 1.726(10) . ?
W11B O4B 2.358(9) . ?
W11B O21B 1.885(10) . ?
W11B O22B 1.912(10) . ?
W11B O26B 1.915(10) . ?
W11B O27B 1.934(10) . ?
W11B O11U 1.707(10) . ?
W12B O4B 2.360(9) . ?
W12B O23B 1.914(9) . ?
W12B O24B 1.894(9) . ?
W12B O27B 1.944(10) . ?
W12B O28B 1.909(10) . ?
W12B O12U 1.696(10) . ?
Si1B O1B 1.617(10) . ?
Si1B O2B 1.615(9) . ?
Si1B O3B 1.628(9) . ?
Si1B O4B 1.614(10) . ?
P1 C111 1.789(7) . ?
P1 C121 1.781(7) . ?
P1 C131 1.804(6) . ?
P1 C141 1.788(7) . ?
C111 C112 1.381(9) . ?
C111 C116 1.392(10) . ?
C112 H112 0.9500 . ?
C112 C113 1.377(11) . ?
C113 H113 0.9500 . ?
C113 C114 1.371(13) . ?
C114 H114 0.9500 . ?
C114 C115 1.391(12) . ?
C115 H115 0.9500 . ?
C115 C116 1.383(11) . ?
C116 H116 0.9500 . ?
C121 C122 1.390(10) . ?
C121 C126 1.384(11) . ?
C122 H122 0.9500 . ?
C122 C123 1.410(13) . ?
C123 H123 0.9500 . ?
C123 C124 1.368(16) . ?
C124 H124 0.9500 . ?
C124 C125 1.372(15) . ?
C125 H125 0.9500 . ?
C125 C126 1.384(11) . ?
C126 H126 0.9500 . ?
C131 C132 1.375(10) . ?
C131 C136 1.402(10) . ?
C132 H132 0.9500 . ?
C132 C133 1.382(9) . ?
C133 H133 0.9500 . ?
C133 C134 1.391(12) . ?
C134 H134 0.9500 . ?
C134 C135 1.373(12) . ?
C135 H135 0.9500 . ?
C135 C136 1.389(10) . ?
C136 H136 0.9500 . ?
C141 C142 1.398(10) . ?
C141 C146 1.387(10) . ?
C142 H142 0.9500 . ?
C142 C143 1.376(11) . ?
C143 H143 0.9500 . ?
C143 C144 1.365(14) . ?
C144 H144 0.9500 . ?
C144 C145 1.396(13) . ?
C145 H145 0.9500 . ?
C145 C146 1.396(10) . ?
C146 H146 0.9500 . ?
P2 C211 1.804(7) . ?
P2 C221 1.799(6) . ?
P2 C231 1.788(7) . ?
P2 C241 1.797(7) . ?
C211 C212 1.389(10) . ?
C211 C216 1.376(11) . ?
C212 H212 0.9500 . ?
C212 C213 1.392(11) . ?
C213 H213 0.9500 . ?
C213 C214 1.365(14) . ?
C214 H214 0.9500 . ?
C214 C215 1.373(14) . ?
C215 H215 0.9500 . ?
C215 C216 1.403(12) . ?
C216 H216 0.9500 . ?
C221 C222 1.384(10) . ?
C221 C226 1.374(10) . ?
C222 H222 0.9500 . ?
C222 C223 1.378(10) . ?
C223 H223 0.9500 . ?
C223 C224 1.363(13) . ?
C224 H224 0.9500 . ?
C224 C225 1.376(13) . ?
C225 H225 0.9500 . ?
C225 C226 1.397(10) . ?
C226 H226 0.9500 . ?
C231 C232 1.397(10) . ?
C231 C236 1.394(9) . ?
C232 H232 0.9500 . ?
C232 C233 1.360(11) . ?
C233 H233 0.9500 . ?
C233 C234 1.379(10) . ?
C234 H234 0.9500 . ?
C234 C235 1.384(11) . ?
C235 H235 0.9500 . ?
C235 C236 1.381(12) . ?
C236 H236 0.9500 . ?
C241 C242 1.371(10) . ?
C241 C246 1.396(10) . ?
C242 H242 0.9500 . ?
C242 C243 1.386(10) . ?
C243 H243 0.9500 . ?
C243 C244 1.381(12) . ?
C244 H244 0.9500 . ?
C244 C245 1.384(13) . ?
C245 H245 0.9500 . ?
C245 C246 1.360(11) . ?
C246 H246 0.9500 . ?
P3 C311 1.788(7) . ?
P3 C321 1.794(7) . ?
P3 C331 1.788(7) . ?
P3 C341 1.797(7) . ?
C311 C312 1.403(9) . ?
C311 C316 1.396(9) . ?
C312 H312 0.9500 . ?
C312 C313 1.362(10) . ?
C313 H313 0.9500 . ?
C313 C314 1.376(10) . ?
C314 H314 0.9500 . ?
C314 C315 1.392(11) . ?
C315 H315 0.9500 . ?
C315 C316 1.385(10) . ?
C316 H316 0.9500 . ?
C321 C322 1.412(9) . ?
C321 C326 1.385(9) . ?
C322 H322 0.9500 . ?
C322 C323 1.374(10) . ?
C323 H323 0.9500 . ?
C323 C324 1.402(11) . ?
C324 H324 0.9500 . ?
C324 C325 1.375(11) . ?
C325 H325 0.9500 . ?
C325 C326 1.387(10) . ?
C326 H326 0.9500 . ?
C331 C332 1.397(10) . ?
C331 C336 1.390(9) . ?
C332 H332 0.9500 . ?
C332 C333 1.399(11) . ?
C333 H333 0.9500 . ?
C333 C334 1.380(11) . ?
C334 H334 0.9500 . ?
C334 C335 1.380(11) . ?
C335 H335 0.9500 . ?
C335 C336 1.386(11) . ?
C336 H336 0.9500 . ?
C341 C342 1.369(10) . ?
C341 C346 1.411(10) . ?
C342 H342 0.9500 . ?
C342 C343 1.400(11) . ?
C343 H343 0.9500 . ?
C343 C344 1.384(13) . ?
C344 H344 0.9500 . ?
C344 C345 1.374(12) . ?
C345 H345 0.9500 . ?
C345 C346 1.373(9) . ?
C346 H346 0.9500 . ?
P4 C411 1.798(7) . ?
P4 C421 1.793(6) . ?
P4 C431 1.785(6) . ?
P4 C441 1.795(7) . ?
C411 C412 1.383(9) . ?
C411 C416 1.398(9) . ?
C412 H412 0.9500 . ?
C412 C413 1.373(10) . ?
C413 H413 0.9500 . ?
C413 C414 1.380(11) . ?
C414 H414 0.9500 . ?
C414 C415 1.373(10) . ?
C415 H415 0.9500 . ?
C415 C416 1.373(10) . ?
C416 H416 0.9500 . ?
C421 C422 1.372(9) . ?
C421 C426 1.403(9) . ?
C422 H422 0.9500 . ?
C422 C423 1.407(10) . ?
C423 H423 0.9500 . ?
C423 C424 1.393(11) . ?
C424 H424 0.9500 . ?
C424 C425 1.374(10) . ?
C425 H425 0.9500 . ?
C425 C426 1.385(9) . ?
C426 H426 0.9500 . ?
C431 C432 1.399(10) . ?
C431 C436 1.396(9) . ?
C432 H432 0.9500 . ?
C432 C433 1.401(10) . ?
C433 H433 0.9500 . ?
C433 C434 1.363(11) . ?
C434 H434 0.9500 . ?
C434 C435 1.386(11) . ?
C435 H435 0.9500 . ?
C435 C436 1.386(10) . ?
C436 H436 0.9500 . ?
C441 C442 1.385(10) . ?
C441 C446 1.396(9) . ?
C442 H442 0.9500 . ?
C442 C443 1.374(11) . ?
C443 H443 0.9500 . ?
C443 C444 1.393(12) . ?
C444 H444 0.9500 . ?
C444 C445 1.376(12) . ?
C445 H445 0.9500 . ?
C445 C446 1.397(11) . ?
C446 H446 0.9500 . ?
N1A C2A 1.131(12) . ?
C1A H1AA 0.9800 . ?
C1A H1AB 0.9800 . ?
C1A H1AC 0.9800 . ?
C1A C2A 1.399(13) . ?
N2B C4B 1.126(13) . ?
C3B H3BA 0.9800 . ?
C3B H3BB 0.9800 . ?
C3B H3BC 0.9800 . ?
C3B C4B 1.441(15) . ?
N3C C6C 1.115(12) . ?
C5C H5CA 0.9800 . ?
C5C H5CB 0.9800 . ?
C5C H5CC 0.9800 . ?
C5C C6C 1.467(14) . ?
N4D C8D 1.125(13) . ?
C7D H7DA 0.9800 . ?
C7D H7DB 0.9800 . ?
C7D H7DC 0.9800 . ?
C7D C8D 1.398(15) . ?

loop_
_geom_torsion_atom_site_label_1
_geom_torsion_atom_site_label_2
_geom_torsion_atom_site_label_3
_geom_torsion_atom_site_label_4
_geom_torsion
_geom_torsion_site_symmetry_1
_geom_torsion_site_symmetry_2
_geom_torsion_site_symmetry_3
_geom_torsion_site_symmetry_4
_geom_torsion_publ_flag
O1A W1A O7A W3A 55.5(6) . . . . ?
O1A W1A O8A W4A -2.4(2) . . . . ?
O1A W4A O14A W5A -0.7(2) . . . . ?
O1A W4A O20A W10A 54.4(5) . . . . ?
O1A W5A O9A W1A -1.8(2) . . . . ?
O1A W5A O15A W6A 56.6(5) . . . . ?
O1A Si1A O2A W2A 56.8(3) . . . . ?
O1A Si1A O2A W6A -63.3(4) . . . . ?
O1A Si1A O2A W7A 177.3(2) . . . . ?
O1A Si1A O3A W3A -62.7(3) . . . . ?
O1A Si1A O3A W8A 177.4(2) . . . . ?
O1A Si1A O3A W9A 57.1(3) . . . . ?
O1A Si1A O4A W10A -62.2(3) . . . . ?
O1A Si1A O4A W11A 58.1(3) . . . . ?
O1A Si1A O4A W12A 177.3(2) . . . . ?
O2A W2A O5A W1A 53.7(6) . . . . ?
O2A W2A O10A W6A -1.0(2) . . . . ?
O2A W6A O16A W7A -1.2(2) . . . . ?
O2A W6A O22A W11A 54.1(5) . . . . ?
O2A W7A O11A W2A -1.0(2) . . . . ?
O2A W7A O17A W8A 55.5(5) . . . . ?
O2A Si1A O1A W1A -61.7(4) . . . . ?
O2A Si1A O1A W4A 177.3(2) . . . . ?
O2A Si1A O1A W5A 57.9(3) . . . . ?
O2A Si1A O3A W3A 56.9(4) . . . . ?
O2A Si1A O3A W8A -62.9(3) . . . . ?
O2A Si1A O3A W9A 176.8(3) . . . . ?
O2A Si1A O4A W10A 177.4(2) . . . . ?
O2A Si1A O4A W11A -62.2(3) . . . . ?
O2A Si1A O4A W12A 56.9(3) . . . . ?
O3A W3A O6A W2A 57.1(5) . . . . ?
O3A W8A O18A W9A -1.3(2) . . . . ?
O3A W8A O24A W12A 53.6(5) . . . . ?
O3A W9A O13A W3A -1.0(2) . . . . ?
O3A W9A O19A W4A 52.3(5) . . . . ?
O3A Si1A O1A W1A 58.1(3) . . . . ?
O3A Si1A O1A W4A -62.9(3) . . . . ?
O3A Si1A O1A W5A 177.7(2) . . . . ?
O3A Si1A O2A W2A -62.6(3) . . . . ?
O3A Si1A O2A W6A 177.2(2) . . . . ?
O3A Si1A O2A W7A 57.8(4) . . . . ?
O3A Si1A O4A W10A 57.2(3) . . . . ?
O3A Si1A O4A W11A 177.5(2) . . . . ?
O3A Si1A O4A W12A -63.3(3) . . . . ?
O4A W10A O25A W9A 55.1(5) . . . . ?
O4A W10A O28A W12A -1.0(2) . . . . ?
O4A W11A O21A W5A 56.8(5) . . . . ?
O4A W11A O26A W10A -0.9(2) . . . . ?
O4A W12A O23A W7A 55.8(5) . . . . ?
O4A W12A O27A W11A -1.1(2) . . . . ?
O4A Si1A O1A W1A 177.5(2) . . . . ?
O4A Si1A O1A W4A 56.5(3) . . . . ?
O4A Si1A O1A W5A -62.9(3) . . . . ?
O4A Si1A O2A W2A 177.3(2) . . . . ?
O4A Si1A O2A W6A 57.2(3) . . . . ?
O4A Si1A O2A W7A -62.2(3) . . . . ?
O4A Si1A O3A W3A 177.5(2) . . . . ?
O4A Si1A O3A W8A 57.7(3) . . . . ?
O4A Si1A O3A W9A -62.6(4) . . . . ?
O5A W1A O7A W3A -28.6(6) . . . . ?
O5A W1A O8A W4A -4.0(7) . . . . ?
O5A W2A O10A W6A -86.1(3) . . . . ?
O6A W2A O5A W1A -29.6(6) . . . . ?
O6A W2A O10A W6A 0.1(7) . . . . ?
O7A W1A O8A W4A -86.9(3) . . . . ?
O7A W3A O6A W2A -27.0(5) . . . . ?
O8A W1A O7A W3A 129.3(6) . . . . ?
O8A W4A O14A W5A 72.2(3) . . . . ?
O8A W4A O20A W10A 35.1(8) . . . . ?
O9A W1A O7A W3A 36.9(9) . . . . ?
O9A W1A O8A W4A 70.4(3) . . . . ?
O9A W5A O15A W6A 130.2(5) . . . . ?
O10A W2A O5A W1A 127.9(6) . . . . ?
O10A W6A O16A W7A 71.7(3) . . . . ?
O10A W6A O22A W11A 36.4(9) . . . . ?
O11A W2A O5A W1A 35.8(10) . . . . ?
O11A W2A O10A W6A 71.6(3) . . . . ?
O11A W7A O17A W8A 128.5(5) . . . . ?
O12A W3A O6A W2A 130.8(5) . . . . ?
O12A W8A O18A W9A 72.1(3) . . . . ?
O12A W8A O24A W12A 34.3(9) . . . . ?
O13A W3A O6A W2A 40.5(9) . . . . ?
O13A W9A O19A W4A 125.8(5) . . . . ?
O14A W4A O20A W10A 127.8(5) . . . . ?
O14A W5A O9A W1A 70.7(3) . . . . ?
O14A W5A O15A W6A 42.5(9) . . . . ?
O15A W5A O9A W1A -87.1(3) . . . . ?
O15A W6A O16A W7A -0.6(7) . . . . ?
O15A W6A O22A W11A -29.7(5) . . . . ?
O16A W6A O22A W11A 127.7(5) . . . . ?
O16A W7A O11A W2A 71.3(3) . . . . ?
O16A W7A O17A W8A 37.9(9) . . . . ?
O17A W7A O11A W2A -85.2(3) . . . . ?
O17A W8A O18A W9A -2.1(7) . . . . ?
O17A W8A O24A W12A -30.2(5) . . . . ?
O18A W8A O24A W12A 127.9(5) . . . . ?
O18A W9A O13A W3A 71.7(3) . . . . ?
O18A W9A O19A W4A 33.3(9) . . . . ?
O19A W4A O14A W5A -1.1(7) . . . . ?
O19A W4A O20A W10A -29.7(5) . . . . ?
O19A W9A O13A W3A -86.7(3) . . . . ?
O20A W4A O14A W5A -85.2(3) . . . . ?
O20A W10A O25A W9A -28.9(5) . . . . ?
O20A W10A O28A W12A 0.3(7) . . . . ?
O21A W5A O9A W1A -2.4(7) . . . . ?
O21A W5A O15A W6A -26.9(5) . . . . ?
O21A W11A O26A W10A -85.7(3) . . . . ?
O22A W6A O16A W7A -86.5(3) . . . . ?
O22A W11A O21A W5A -27.4(5) . . . . ?
O22A W11A O26A W10A -1.1(7) . . . . ?
O23A W7A O11A W2A 0.4(6) . . . . ?
O23A W7A O17A W8A -28.3(5) . . . . ?
O23A W12A O27A W11A -86.3(3) . . . . ?
O24A W8A O18A W9A -86.7(3) . . . . ?
O24A W12A O23A W7A -28.0(5) . . . . ?
O24A W12A O27A W11A -0.9(7) . . . . ?
O25A W9A O13A W3A -1.1(7) . . . . ?
O25A W9A O19A W4A -31.5(5) . . . . ?
O25A W10A O28A W12A -86.2(3) . . . . ?
O26A W10A O25A W9A 38.1(9) . . . . ?
O26A W10A O28A W12A 72.1(3) . . . . ?
O26A W11A O21A W5A 130.5(5) . . . . ?
O27A W11A O21A W5A 39.6(8) . . . . ?
O27A W11A O26A W10A 72.1(3) . . . . ?
O27A W12A O23A W7A 129.6(5) . . . . ?
O28A W10A O25A W9A 128.4(5) . . . . ?
O28A W12A O23A W7A 38.6(9) . . . . ?
O28A W12A O27A W11A 71.2(3) . . . . ?
O1T W1A O7A W3A -129.4(6) . . . . ?
O1T W1A O8A W4A 169.9(3) . . . . ?
O2T W2A O5A W1A -130.0(6) . . . . ?
O2T W2A O10A W6A 170.3(3) . . . . ?
O3T W3A O6A W2A -127.9(5) . . . . ?
O4T W4A O14A W5A 171.9(3) . . . . ?
O4T W4A O20A W10A -129.8(5) . . . . ?
O5T W5A O9A W1A 170.5(3) . . . . ?
O5T W5A O15A W6A -127.9(5) . . . . ?
O6T W6A O16A W7A 169.8(3) . . . . ?
O6T W6A O22A W11A -131.1(5) . . . . ?
O7T W7A O11A W2A 170.5(3) . . . . ?
O7T W7A O17A W8A -129.7(5) . . . . ?
O8T W8A O18A W9A 170.3(3) . . . . ?
O8T W8A O24A W12A -131.5(5) . . . . ?
O9T W9A O13A W3A 170.3(3) . . . . ?
O9T W9A O19A W4A -133.0(5) . . . . ?
O10T W10A O25A W9A -130.2(5) . . . . ?
O10T W10A O28A W12A 170.6(3) . . . . ?
O11T W11A O21A W5A -128.9(5) . . . . ?
O11T W11A O26A W10A 172.4(3) . . . . ?
O12T W12A O23A W7A -129.2(6) . . . . ?
O12T W12A O27A W11A 170.2(3) . . . . ?
O1B W1B O9B W5B 2.8(7) . . . . ?
O1B W4B O8B W1B 1.7(7) . . . . ?
O1B W4B O19B W9B -52.2(15) . . . . ?
O1B W5B O21B W11B -56.2(16) . . . . ?
O1B Si1B O2B W2B 61.2(8) . . . . ?
O1B Si1B O2B W6B -59.4(8) . . . . ?
O1B Si1B O2B W7B -178.5(5) . . . . ?
O1B Si1B O3B W3B -60.1(8) . . . . ?
O1B Si1B O3B W8B -179.5(5) . . . . ?
O1B Si1B O3B W9B 60.2(8) . . . . ?
O1B Si1B O4B W10B -58.4(8) . . . . ?
O1B Si1B O4B W11B 60.2(8) . . . . ?
O1B Si1B O4B W12B -179.1(5) . . . . ?
O2B W2B O6B W3B -55.7(15) . . . . ?
O2B W6B O15B W5B -56.4(15) . . . . ?
O2B W7B O16B W6B 2.0(7) . . . . ?
O2B W7B O23B W12B -54.4(16) . . . . ?
O2B Si1B O1B W1B -58.9(8) . . . . ?
O2B Si1B O1B W4B -178.3(5) . . . . ?
O2B Si1B O1B W5B 61.4(8) . . . . ?
O2B Si1B O3B W3B 59.8(8) . . . . ?
O2B Si1B O3B W8B -59.6(8) . . . . ?
O2B Si1B O3B W9B -179.9(5) . . . . ?
O2B Si1B O4B W10B -178.6(5) . . . . ?
O2B Si1B O4B W11B -60.0(8) . . . . ?
O2B Si1B O4B W12B 60.7(8) . . . . ?
O3B W3B O6B W2B 56.5(15) . . . . ?
O3B W9B O25B W10B -54.7(15) . . . . ?
O3B Si1B O1B W1B 61.0(8) . . . . ?
O3B Si1B O1B W4B -58.4(8) . . . . ?
O3B Si1B O1B W5B -178.6(5) . . . . ?
O3B Si1B O2B W2B -58.8(8) . . . . ?
O3B Si1B O2B W6B -179.4(6) . . . . ?
O3B Si1B O2B W7B 61.6(8) . . . . ?
O3B Si1B O4B W10B 61.3(8) . . . . ?
O3B Si1B O4B W11B 179.9(5) . . . . ?
O3B Si1B O4B W12B -59.4(8) . . . . ?
O4B W10B O20B W4B -54.4(15) . . . . ?
O4B W11B O21B W5B 56.8(16) . . . . ?
O4B W12B O24B W8B -55.2(15) . . . . ?
O4B Si1B O1B W1B -179.6(5) . . . . ?
O4B Si1B O1B W4B 61.0(7) . . . . ?
O4B Si1B O1B W5B -59.3(7) . . . . ?
O4B Si1B O2B W2B -178.5(5) . . . . ?
O4B Si1B O2B W6B 60.9(8) . . . . ?
O4B Si1B O2B W7B -58.2(8) . . . . ?
O4B Si1B O3B W3B -179.7(5) . . . . ?
O4B Si1B O3B W8B 60.9(8) . . . . ?
O4B Si1B O3B W9B -59.4(8) . . . . ?
O5B W1B O9B W5B 87.5(8) . . . . ?
O5B W2B O6B W3B 29.1(15) . . . . ?
O7B W1B O9B W5B 13(2) . . . . ?
O7B W3B O6B W2B -28.5(16) . . . . ?
O8B W1B O9B W5B -70.6(8) . . . . ?
O8B W4B O19B W9B -126.5(15) . . . . ?
O9B W5B O21B W11B -44(3) . . . . ?
O10B W2B O6B W3B -44(3) . . . . ?
O10B W6B O15B W5B -129.9(15) . . . . ?
O11B W2B O6B W3B -129.5(15) . . . . ?
O11B W7B O16B W6B -70.8(8) . . . . ?
O11B W7B O23B W12B -39(3) . . . . ?
O12B W3B O6B W2B 130.2(15) . . . . ?
O13B W3B O6B W2B 49(3) . . . . ?
O13B W9B O25B W10B -43(3) . . . . ?
O14B W4B O8B W1B -71.2(8) . . . . ?
O14B W4B O19B W9B -38(3) . . . . ?
O14B W5B O21B W11B -129.4(16) . . . . ?
O15B W5B O21B W11B 28.2(16) . . . . ?
O16B W6B O15B W5B -44(3) . . . . ?
O16B W7B O23B W12B -127.9(16) . . . . ?
O17B W7B O16B W6B 10(2) . . . . ?
O17B W7B O23B W12B 29.6(16) . . . . ?
O18B W9B O25B W10B -128.4(15) . . . . ?
O19B W4B O8B W1B 87.1(8) . . . . ?
O19B W9B O25B W10B 30.9(15) . . . . ?
O20B W4B O8B W1B 8(2) . . . . ?
O20B W4B O19B W9B 32.0(15) . . . . ?
O22B W6B O15B W5B 28.4(16) . . . . ?
O22B W11B O21B W5B -28.5(16) . . . . ?
O23B W7B O16B W6B 86.9(8) . . . . ?
O23B W12B O24B W8B 29.6(15) . . . . ?
O25B W10B O20B W4B 30.9(15) . . . . ?
O26B W10B O20B W4B -129.2(15) . . . . ?
O26B W11B O21B W5B 130.7(16) . . . . ?
O27B W11B O21B W5B 48(3) . . . . ?
O27B W12B O24B W8B -45(3) . . . . ?
O28B W10B O20B W4B -41(3) . . . . ?
O28B W12B O24B W8B -128.3(15) . . . . ?
O1U W1B O9B W5B -170.2(9) . . . . ?
O2U W2B O6B W3B 129.5(15) . . . . ?
O3U W3B O6B W2B -130.0(15) . . . . ?
O4U W4B O8B W1B -169.8(9) . . . . ?
O4U W4B O19B W9B 130.8(15) . . . . ?
O5U W5B O21B W11B 128.4(16) . . . . ?
O6U W6B O15B W5B 129.2(15) . . . . ?
O7U W7B O16B W6B -169.5(9) . . . . ?
O7U W7B O23B W12B 129.2(16) . . . . ?
O9U W9B O25B W10B 130.9(15) . . . . ?
O10U W10B O20B W4B 129.8(15) . . . . ?
O11U W11B O21B W5B -130.3(16) . . . . ?
O12U W12B O24B W8B 130.6(15) . . . . ?
P1 C111 C112 C113 -172.6(6) . . . . ?
P1 C111 C116 C115 172.5(6) . . . . ?
P1 C121 C122 C123 179.0(6) . . . . ?
P1 C121 C126 C125 -177.8(6) . . . . ?
P1 C131 C132 C133 -178.6(6) . . . . ?
P1 C131 C136 C135 176.0(6) . . . . ?
P1 C141 C142 C143 -178.8(6) . . . . ?
P1 C141 C146 C145 177.6(5) . . . . ?
C111 P1 C121 C122 -52.3(7) . . . . ?
C111 P1 C121 C126 124.7(6) . . . . ?
C111 P1 C131 C132 -12.1(7) . . . . ?
C111 P1 C131 C136 168.5(6) . . . . ?
C111 P1 C141 C142 -83.2(6) . . . . ?
C111 P1 C141 C146 97.5(6) . . . . ?
C111 C112 C113 C114 0.4(12) . . . . ?
C112 C111 C116 C115 -0.4(10) . . . . ?
C112 C113 C114 C115 -0.8(12) . . . . ?
C113 C114 C115 C116 0.7(12) . . . . ?
C114 C115 C116 C111 0.0(11) . . . . ?
C116 C111 C112 C113 0.3(10) . . . . ?
C121 P1 C111 C112 -23.9(6) . . . . ?
C121 P1 C111 C116 163.3(5) . . . . ?
C121 P1 C131 C132 106.5(6) . . . . ?
C121 P1 C131 C136 -72.9(6) . . . . ?
C121 P1 C141 C142 155.3(6) . . . . ?
C121 P1 C141 C146 -24.0(6) . . . . ?
C121 C122 C123 C124 -1.8(13) . . . . ?
C122 C121 C126 C125 -0.8(12) . . . . ?
C122 C123 C124 C125 0.3(14) . . . . ?
C123 C124 C125 C126 1.0(14) . . . . ?
C124 C125 C126 C121 -0.8(13) . . . . ?
C126 C121 C122 C123 2.0(11) . . . . ?
C131 P1 C111 C112 95.5(6) . . . . ?
C131 P1 C111 C116 -77.3(6) . . . . ?
C131 P1 C121 C122 -169.9(6) . . . . ?
C131 P1 C121 C126 7.1(7) . . . . ?
C131 P1 C141 C142 34.7(6) . . . . ?
C131 P1 C141 C146 -144.7(5) . . . . ?
C131 C132 C133 C134 0.6(12) . . . . ?
C132 C131 C136 C135 -3.3(11) . . . . ?
C132 C133 C134 C135 0.6(13) . . . . ?
C133 C134 C135 C136 -3.3(13) . . . . ?
C134 C135 C136 C131 4.6(12) . . . . ?
C136 C131 C132 C133 0.8(12) . . . . ?
C141 P1 C111 C112 -146.3(5) . . . . ?
C141 P1 C111 C116 40.9(6) . . . . ?
C141 P1 C121 C122 70.8(7) . . . . ?
C141 P1 C121 C126 -112.3(6) . . . . ?
C141 P1 C131 C132 -132.7(6) . . . . ?
C141 P1 C131 C136 47.9(7) . . . . ?
C141 C142 C143 C144 0.3(13) . . . . ?
C142 C141 C146 C145 -1.7(10) . . . . ?
C142 C143 C144 C145 -0.1(14) . . . . ?
C143 C144 C145 C146 -1.1(12) . . . . ?
C144 C145 C146 C141 2.0(11) . . . . ?
C146 C141 C142 C143 0.6(11) . . . . ?
P2 C211 C212 C213 -177.9(6) . . . . ?
P2 C211 C216 C215 177.6(7) . . . . ?
P2 C221 C222 C223 173.9(6) . . . . ?
P2 C221 C226 C225 -173.3(6) . . . . ?
P2 C231 C232 C233 177.7(6) . . . . ?
P2 C231 C236 C235 -178.9(6) . . . . ?
P2 C241 C242 C243 -174.6(6) . . . . ?
P2 C241 C246 C245 176.4(6) . . . . ?
C211 P2 C221 C222 139.4(6) . . . . ?
C211 P2 C221 C226 -47.7(7) . . . . ?
C211 P2 C231 C232 112.7(6) . . . . ?
C211 P2 C231 C236 -69.1(6) . . . . ?
C211 P2 C241 C242 -43.5(6) . . . . ?
C211 P2 C241 C246 139.9(6) . . . . ?
C211 C212 C213 C214 0.9(12) . . . . ?
C212 C211 C216 C215 -3.2(12) . . . . ?
C212 C213 C214 C215 -4.4(13) . . . . ?
C213 C214 C215 C216 4.0(14) . . . . ?
C214 C215 C216 C211 -0.2(14) . . . . ?
C216 C211 C212 C213 2.9(11) . . . . ?
C221 P2 C211 C212 147.1(6) . . . . ?
C221 P2 C211 C216 -33.7(7) . . . . ?
C221 P2 C231 C232 -5.8(7) . . . . ?
C221 P2 C231 C236 172.4(6) . . . . ?
C221 P2 C241 C242 75.2(6) . . . . ?
C221 P2 C241 C246 -101.5(6) . . . . ?
C221 C222 C223 C224 -2.3(12) . . . . ?
C222 C221 C226 C225 -0.4(12) . . . . ?
C222 C223 C224 C225 3.3(13) . . . . ?
C223 C224 C225 C226 -2.7(13) . . . . ?
C224 C225 C226 C221 1.3(12) . . . . ?
C226 C221 C222 C223 0.9(11) . . . . ?
C231 P2 C211 C212 28.5(7) . . . . ?
C231 P2 C211 C216 -152.4(6) . . . . ?
C231 P2 C221 C222 -99.6(6) . . . . ?
C231 P2 C221 C226 73.3(7) . . . . ?
C231 P2 C241 C242 -166.9(5) . . . . ?
C231 P2 C241 C246 16.4(6) . . . . ?
C231 C232 C233 C234 1.3(12) . . . . ?
C232 C231 C236 C235 -0.6(11) . . . . ?
C232 C233 C234 C235 -0.7(13) . . . . ?
C233 C234 C235 C236 -0.5(12) . . . . ?
C234 C235 C236 C231 1.2(12) . . . . ?
C236 C231 C232 C233 -0.6(11) . . . . ?
C241 P2 C211 C212 -93.3(6) . . . . ?
C241 P2 C211 C216 85.8(7) . . . . ?
C241 P2 C221 C222 18.9(7) . . . . ?
C241 P2 C221 C226 -168.2(6) . . . . ?
C241 P2 C231 C232 -124.5(6) . . . . ?
C241 P2 C231 C236 53.8(6) . . . . ?
C241 C242 C243 C244 -1.9(11) . . . . ?
C242 C241 C246 C245 -0.2(11) . . . . ?
C242 C243 C244 C245 -0.1(12) . . . . ?
C243 C244 C245 C246 1.9(12) . . . . ?
C244 C245 C246 C241 -1.7(12) . . . . ?
C246 C241 C242 C243 2.0(11) . . . . ?
P3 C311 C312 C313 179.1(6) . . . . ?
P3 C311 C316 C315 178.6(6) . . . . ?
P3 C321 C322 C323 174.9(5) . . . . ?
P3 C321 C326 C325 -173.0(5) . . . . ?
P3 C331 C332 C333 179.9(6) . . . . ?
P3 C331 C336 C335 -178.2(6) . . . . ?
P3 C341 C342 C343 176.4(6) . . . . ?
P3 C341 C346 C345 -176.3(5) . . . . ?
C311 P3 C321 C322 -174.7(5) . . . . ?
C311 P3 C321 C326 -1.4(6) . . . . ?
C311 P3 C331 C332 42.7(6) . . . . ?
C311 P3 C331 C336 -138.2(6) . . . . ?
C311 P3 C341 C342 -92.5(6) . . . . ?
C311 P3 C341 C346 83.7(6) . . . . ?
C311 C312 C313 C314 2.1(12) . . . . ?
C312 C311 C316 C315 -1.4(11) . . . . ?
C312 C313 C314 C315 -0.9(13) . . . . ?
C313 C314 C315 C316 -1.4(13) . . . . ?
C314 C315 C316 C311 2.6(13) . . . . ?
C316 C311 C312 C313 -0.9(11) . . . . ?
C321 P3 C311 C312 -64.8(7) . . . . ?
C321 P3 C311 C316 115.2(6) . . . . ?
C321 P3 C331 C332 164.5(5) . . . . ?
C321 P3 C331 C336 -16.4(7) . . . . ?
C321 P3 C341 C342 148.6(6) . . . . ?
C321 P3 C341 C346 -35.2(6) . . . . ?
C321 C322 C323 C324 -2.9(10) . . . . ?
C322 C321 C326 C325 0.0(10) . . . . ?
C322 C323 C324 C325 2.4(11) . . . . ?
C323 C324 C325 C326 -0.7(11) . . . . ?
C324 C325 C326 C321 -0.5(10) . . . . ?
C326 C321 C322 C323 1.7(10) . . . . ?
C331 P3 C311 C312 58.2(7) . . . . ?
C331 P3 C311 C316 -121.8(6) . . . . ?
C331 P3 C321 C322 64.9(6) . . . . ?
C331 P3 C321 C326 -121.8(6) . . . . ?
C331 P3 C341 C342 26.3(7) . . . . ?
C331 P3 C341 C346 -157.5(5) . . . . ?
C331 C332 C333 C334 -1.2(13) . . . . ?
C332 C331 C336 C335 0.9(11) . . . . ?
C332 C333 C334 C335 0.0(12) . . . . ?
C333 C334 C335 C336 1.8(12) . . . . ?
C334 C335 C336 C331 -2.2(12) . . . . ?
C336 C331 C332 C333 0.8(11) . . . . ?
C341 P3 C311 C312 179.0(6) . . . . ?
C341 P3 C311 C316 -1.0(7) . . . . ?
C341 P3 C321 C322 -56.5(6) . . . . ?
C341 P3 C321 C326 116.7(6) . . . . ?
C341 P3 C331 C332 -76.9(6) . . . . ?
C341 P3 C331 C336 102.2(6) . . . . ?
C341 C342 C343 C344 0.5(11) . . . . ?
C342 C341 C346 C345 0.0(10) . . . . ?
C342 C343 C344 C345 -1.7(12) . . . . ?
C343 C344 C345 C346 2.0(11) . . . . ?
C344 C345 C346 C341 -1.2(11) . . . . ?
C346 C341 C342 C343 0.3(11) . . . . ?
P4 C411 C412 C413 -177.8(6) . . . . ?
P4 C411 C416 C415 177.6(6) . . . . ?
P4 C421 C422 C423 -177.0(5) . . . . ?
P4 C421 C426 C425 178.1(5) . . . . ?
P4 C431 C432 C433 -172.9(5) . . . . ?
P4 C431 C436 C435 174.0(5) . . . . ?
P4 C441 C442 C443 -178.8(6) . . . . ?
P4 C441 C446 C445 -179.9(5) . . . . ?
C411 P4 C421 C422 97.0(6) . . . . ?
C411 P4 C421 C426 -80.4(5) . . . . ?
C411 P4 C431 C432 175.4(5) . . . . ?
C411 P4 C431 C436 2.9(6) . . . . ?
C411 P4 C441 C442 -42.5(7) . . . . ?
C411 P4 C441 C446 139.6(6) . . . . ?
C411 C412 C413 C414 0.9(13) . . . . ?
C412 C411 C416 C415 1.0(11) . . . . ?
C412 C413 C414 C415 -0.2(13) . . . . ?
C413 C414 C415 C416 -0.1(12) . . . . ?
C414 C415 C416 C411 -0.3(11) . . . . ?
C416 C411 C412 C413 -1.3(11) . . . . ?
C421 P4 C411 C412 -2.3(7) . . . . ?
C421 P4 C411 C416 -178.9(6) . . . . ?
C421 P4 C431 C432 57.5(6) . . . . ?
C421 P4 C431 C436 -115.0(6) . . . . ?
C421 P4 C441 C442 76.2(6) . . . . ?
C421 P4 C441 C446 -101.7(6) . . . . ?
C421 C422 C423 C424 -1.3(10) . . . . ?
C422 C421 C426 C425 0.6(10) . . . . ?
C422 C423 C424 C425 1.3(11) . . . . ?
C423 C424 C425 C426 -0.4(11) . . . . ?
C424 C425 C426 C421 -0.6(10) . . . . ?
C426 C421 C422 C423 0.3(10) . . . . ?
C431 P4 C411 C412 -118.6(6) . . . . ?
C431 P4 C411 C416 64.9(7) . . . . ?
C431 P4 C421 C422 -143.0(6) . . . . ?
C431 P4 C421 C426 39.6(6) . . . . ?
C431 P4 C441 C442 -165.5(6) . . . . ?
C431 P4 C441 C446 16.6(7) . . . . ?
C431 C432 C433 C434 -0.9(11) . . . . ?
C432 C431 C436 C435 1.5(9) . . . . ?
C432 C433 C434 C435 0.8(11) . . . . ?
C433 C434 C435 C436 0.5(10) . . . . ?
C434 C435 C436 C431 -1.7(10) . . . . ?
C436 C431 C432 C433 -0.2(10) . . . . ?
C441 P4 C411 C412 118.1(6) . . . . ?
C441 P4 C411 C416 -58.4(6) . . . . ?
C441 P4 C421 C422 -20.9(7) . . . . ?
C441 P4 C421 C426 161.7(5) . . . . ?
C441 P4 C431 C432 -64.0(6) . . . . ?
C441 P4 C431 C436 123.5(5) . . . . ?
C441 C442 C443 C444 -0.7(13) . . . . ?
C442 C441 C446 C445 2.2(11) . . . . ?
C442 C443 C444 C445 0.9(13) . . . . ?
C443 C444 C445 C446 0.6(12) . . . . ?
C444 C445 C446 C441 -2.1(11) . . . . ?
C446 C441 C442 C443 -0.8(12) . . . . ?

loop_
_twin_individual_id
_twin_individual_mass_fraction_refined
1 0.749(4)
2 0.251(4)
